data_1559572
loop_
_publ_author_name
'Zheng, Handou'
'Zhong, Liu'
'Du, Cheng'
'Du, Wenbo'
'Cheung, Chi Shing'
'Ruan, Jingjing'
'Gao, Haiyang'

_publ_section_title
;
 Combining hydrogen bonding interactions with steric and electronic
 modifications for thermally robust \a-diimine palladium catalysts toward
 ethylene (co)polymerization
;
_journal_issue 1
_journal_name_full 'Catalysis Science &amp; Technology'
_journal_page_first 124
_journal_page_last 135
_journal_paper_doi 10.1039/D0CY01617A
_journal_volume 11
_journal_year 2021
_chemical_formula_moiety '1(C41 H45 Cl3 N2 Pd)'
_chemical_formula_sum 'C41 H45 Cl3 N2 Pd'
_chemical_formula_weight 778.54
_space_group_crystal_system triclinic
_space_group_IT_number 2
_space_group_name_Hall '-P 1'
_space_group_name_H-M_alt 'P -1'
_atom_sites_solution_hydrogens geom
_atom_sites_solution_primary direct
_audit_creation_date 2020-03-17
_audit_creation_method
;
Olex2 1.2
(compiled 2016.09.09 svn.r3337 for OlexSys, GUI svn.r5227)
;
_audit_update_record
;
2020-08-04 deposited with the CCDC.	2020-10-27 downloaded from the CCDC.
;
_cell_angle_alpha 89.420(3)
_cell_angle_beta 76.403(3)
_cell_angle_gamma 88.652(3)
_cell_formula_units_Z 4
_cell_length_a 11.0716(4)
_cell_length_b 16.3730(6)
_cell_length_c 21.6279(7)
_cell_measurement_reflns_used 12049
_cell_measurement_temperature 150.01(10)
_cell_measurement_theta_max 72.5460
_cell_measurement_theta_min 4.0680
_cell_volume 3809.6(2)
_computing_cell_refinement 'CrysAlisPro 1.171.39.46 (Rigaku OD, 2018)'
_computing_data_collection 'CrysAlisPro 1.171.39.46 (Rigaku OD, 2018)'
_computing_data_reduction 'CrysAlisPro 1.171.39.46 (Rigaku OD, 2018)'
_computing_molecular_graphics 'Olex2 (Dolomanov et al., 2009)'
_computing_publication_material 'Olex2 (Dolomanov et al., 2009)'
_computing_structure_refinement 'ShelXL (Sheldrick, 2015)'
_computing_structure_solution 'SIR2004 (Burla et al., 2007)'
_diffrn_ambient_environment N~2~
_diffrn_ambient_temperature 150.01(10)
_diffrn_detector 'CCD plate'
_diffrn_detector_area_resol_mean 10.5826
_diffrn_detector_type AtlasS2
_diffrn_measured_fraction_theta_full 0.999
_diffrn_measured_fraction_theta_max 0.978
_diffrn_measurement_details
;
List of Runs (angles in degrees, time in seconds):

  # Type    Start    End  Width  t~exp~   \w     \q     \k     \f   Frames
#--------------------------------------------------------------------------
  1  \w    -71.00  33.00   1.00   15.00    --  -36.28  57.00-180.00  104
  2  \w   -124.00 -79.00   1.00   15.00    --  -36.28 -99.00  60.00   45
  3  \w    -50.00 -19.00   1.00   15.00    --  -36.28 -57.00 -30.00   31
  4  \w   -125.00 -50.00   1.00   15.00    --  -36.28-178.00 150.00   75
  5  \w    -58.00 -18.00   1.00   15.00    --  -36.28 -77.00-150.00   40
  6  \w   -105.00   2.00   1.00   15.00    --  -36.28 -77.00 -30.00  107
  7  \w    -68.00  26.00   1.00   15.00    --  -36.28  38.00 120.00   94
  8  \w    -70.00 -41.00   1.00   15.00    --  -36.28 178.00   0.00   29
  9  \w    -40.00 -13.00   1.00   15.00    --  -36.28  38.00 150.00   27
 10  \w   -117.00 -90.00   1.00   15.00    --  -36.28 -99.00 120.00   27
 11  \w     -7.00  23.00   1.00   15.00    --  -36.28  38.00 150.00   30
 12  \w    -93.00 -68.00   1.00   15.00    --  -36.28 -57.00 -30.00   25
 13  \w   -119.00 -81.00   1.00   15.00    --  -36.28 -77.00-150.00   38
 14  \w   -130.00 -86.00   1.00   15.00    --  -36.28 178.00   0.00   44
 15  \w     58.00 112.00   1.00   38.00    --  110.16-111.00-180.00   54
 16  \w    104.00 146.00   1.00   38.00    --  110.16 111.00-180.00   42
 17  \w     35.00 112.00   1.00   38.00    --  110.16-111.00  60.00   77
 18  \w    136.00 174.00   1.00   38.00    --  110.16  45.00 150.00   38
 19  \w     55.00 144.00   1.00   38.00    --  110.16 -45.00  60.00   89
 20  \w     96.00 164.00   1.00   38.00    --  110.16  15.00 -30.00   68
 21  \w     93.00 120.00   1.00   38.00    --  110.16  45.00 150.00   27
 22  \w    118.00 178.00   1.00   38.00    --  110.16  61.00-120.00   60
 23  \w    120.00 152.00   1.00   38.00    --  110.16 -30.00-120.00   32
 24  \w     74.00 100.00   1.00   38.00    --  110.16  61.00-120.00   26
 25  \w     39.00 107.00   1.00   38.00    --  110.16 -77.00-180.00   68
 26  \w     54.00 106.00   1.00   38.00    --  110.16-111.00 -30.00   52
 27  \w     26.00 100.00   1.00   38.00    --  110.16 -30.00-120.00   74
 28  \w     23.00 144.00   1.00   38.00    --  110.16 -77.00-120.00  121
 29  \w     84.00 109.00   1.00   38.00    --  110.16-111.00-120.00   25
 30  \w    116.00 143.00   1.00   38.00    --  110.16 111.00 -30.00   27
 31  \w     22.00  94.00   1.00   38.00    --  110.16 -94.00  90.00   72
 32  \w     24.00  89.00   1.00   38.00    --  110.16  15.00 -30.00   65
;
_diffrn_measurement_device 'four-circle diffractometer'
_diffrn_measurement_device_type 'SuperNova, Dual, Cu at home/near, AtlasS2'
_diffrn_measurement_method '\w scans'
_diffrn_orient_matrix_type 'CrysAlisPro convention (1999,Acta A55,543-557)'
_diffrn_orient_matrix_UB_11 0.0227541000
_diffrn_orient_matrix_UB_12 -0.0007252000
_diffrn_orient_matrix_UB_13 -0.0730576000
_diffrn_orient_matrix_UB_21 0.0515540000
_diffrn_orient_matrix_UB_22 -0.0883298000
_diffrn_orient_matrix_UB_23 -0.0011146000
_diffrn_orient_matrix_UB_31 -0.1316369000
_diffrn_orient_matrix_UB_32 -0.0324914000
_diffrn_orient_matrix_UB_33 0.0056636000
_diffrn_radiation_monochromator mirror
_diffrn_radiation_probe x-ray
_diffrn_radiation_type CuK\a
_diffrn_radiation_wavelength 1.54184
_diffrn_reflns_av_R_equivalents 0.0611
_diffrn_reflns_av_unetI/netI 0.0733
_diffrn_reflns_Laue_measured_fraction_full 0.999
_diffrn_reflns_Laue_measured_fraction_max 0.978
_diffrn_reflns_limit_h_max 11
_diffrn_reflns_limit_h_min -13
_diffrn_reflns_limit_k_max 18
_diffrn_reflns_limit_k_min -20
_diffrn_reflns_limit_l_max 26
_diffrn_reflns_limit_l_min -26
_diffrn_reflns_number 30181
_diffrn_reflns_point_group_measured_fraction_full 0.999
_diffrn_reflns_point_group_measured_fraction_max 0.978
_diffrn_reflns_theta_full 67.684
_diffrn_reflns_theta_max 72.885
_diffrn_reflns_theta_min 3.414
_diffrn_source 'micro-focus sealed X-ray tube'
_diffrn_source_type 'SuperNova (Cu) X-ray Source'
_exptl_absorpt_coefficient_mu 6.088
_exptl_absorpt_correction_T_max 1.00000
_exptl_absorpt_correction_T_min 0.37880
_exptl_absorpt_correction_type multi-scan
_exptl_absorpt_process_details
;
CrysAlisPro 1.171.39.46 (Rigaku Oxford Diffraction, 2018)
Empirical absorption correction using spherical harmonics,
 implemented in SCALE3 ABSPACK scaling algorithm.
;
_exptl_crystal_colour 'metallic dark yellow'
_exptl_crystal_density_diffrn 1.357
_exptl_crystal_description plate
_exptl_crystal_F_000 1608
_exptl_crystal_size_max 0.1
_exptl_crystal_size_mid 0.1
_exptl_crystal_size_min 0.1
_refine_diff_density_max 1.366
_refine_diff_density_min -1.358
_refine_diff_density_rms 0.125
_refine_ls_extinction_method none
_refine_ls_goodness_of_fit_ref 1.108
_refine_ls_hydrogen_treatment constr
_refine_ls_matrix_type full
_refine_ls_number_parameters 1053
_refine_ls_number_reflns 14875
_refine_ls_number_restraints 541
_refine_ls_restrained_S_all 1.097
_refine_ls_R_factor_all 0.0800
_refine_ls_R_factor_gt 0.0688
_refine_ls_shift/su_max 0.001
_refine_ls_shift/su_mean 0.000
_refine_ls_structure_factor_coef Fsqd
_refine_ls_weighting_details 'w=1/[\s^2^(Fo^2^)+(0.0760P)^2^+11.7223P] where P=(Fo^2^+2Fc^2^)/3'
_refine_ls_weighting_scheme calc
_refine_ls_wR_factor_gt 0.1742
_refine_ls_wR_factor_ref 0.1820
_reflns_Friedel_coverage 0.000
_reflns_number_gt 12533
_reflns_number_total 14875
_reflns_threshold_expression 'I > 2\s(I)'
_cod_data_source_file d0cy01617a2.cif
_cod_data_source_block 18112110_sq
_cod_depositor_comments 'Adding full bibliography for 1559569--1559575.cif.'
_cod_database_code 1559572
_chemical_oxdiff_formula 'C H Cl N Pb'
_chemical_oxdiff_usercomment C1a
_shelx_space_group_comment
;
The symmetry employed for this shelxl refinement is uniquely defined
by the following loop, which should always be used as a source of
symmetry information in preference to the above space-group names.
They are only intended as comments.
;
_reflns_odcompleteness_completeness 99.96
_reflns_odcompleteness_iscentric 1
_reflns_odcompleteness_theta 66.97
_olex2_refinement_description
;
1. Fixed Uiso
 At 1.2 times of:
  All C(H) groups, All C(H,H) groups
 At 1.5 times of:
  All C(H,H,H) groups
2. Rigid bond restraints
 All non-hydrogen atoms
 with sigma for 1-2 distances of 0.01 and sigma for 1-3 distances of 0.01
3. Uiso/Uaniso restraints and constraints
Uanis(Cl3A) \\sim Ueq: with sigma of 0.01 and sigma for terminal atoms of 0.02
Uanis(C84) \\sim Ueq: with sigma of 0.01 and sigma for terminal atoms of 0.02
Uanis(C86) \\sim Ueq, Uanis(C61) \\sim Ueq, Uanis(C87) \\sim Ueq, Uanis(C67)
\\sim Ueq, Uanis(C88) \\sim Ueq, Uanis(C62) \\sim Ueq, Uanis(C89) \\sim Ueq,
Uanis(C54) \\sim Ueq: with sigma of 0.01 and sigma for terminal atoms of 0.02
Uanis(C90) \\sim Ueq, Uanis(C63) \\sim Ueq, Uanis(C91) \\sim Ueq, Uanis(C73)
\\sim Ueq, Uanis(C92) \\sim Ueq, Uanis(C78) \\sim Ueq, Uanis(C93) \\sim Ueq,
Uanis(C77) \\sim Ueq, Uanis(C94) \\sim Ueq, Uanis(C70) \\sim Ueq: with sigma of
0.01 and sigma for terminal atoms of 0.02
Uanis(C100) \\sim Ueq, Uanis(C48) \\sim Ueq, Uanis(C101) \\sim Ueq, Uanis(C39)
\\sim Ueq: with sigma of 0.01 and sigma for terminal atoms of 0.02
Uanis(Pd2) \\sim Ueq: with sigma of 0.01 and sigma for terminal atoms of 0.02
Uanis(C102) \\sim Ueq, Uanis(C72) \\sim Ueq, Uanis(C103) \\sim Ueq, Uanis(C75)
\\sim Ueq, Uanis(C104) \\sim Ueq, Uanis(C79) \\sim Ueq: with sigma of 0.1 and
sigma for terminal atoms of 0.2
Uanis(C83) = Uanis(Cl6A)
Uanis(C1) = Uanis(Cl6)
Uanis(C84) = Uanis(Cl3A)
Uanis(C2) = Uanis(Cl3)
Uanis(C101) = Uanis(C39)
Uanis(C100) = Uanis(C48)
Uanis(C102) = Uanis(C72)
Uanis(C103) = Uanis(C75)
Uanis(C104) = Uanis(C79)
4. Others
 Fixed Sof: C1(0.4) H1A(0.4) H1B(0.4) H1C(0.4) C2(0.5) H2A(0.5) H2B(0.5)
 H2C(0.5) Cl2(0.63494) Cl1(0.63494) Cl3A(0.5) Cl6A(0.4) Cl1A(0.36506)
 Cl2A(0.36506) C39(0.63494) C48(0.63494) H48(0.63494) C54(0.63494)
 H56A(0.63494) H56(0.36506) C61(0.63494) H61(0.63494) C62(0.63494) H62(0.63494)
 C63(0.47051) H64A(0.63494) H64(0.36506) C67(0.63494) H67(0.63494) C69(0.47051)
 H69(0.47051) C70(0.47051) C71(0.47051) H71(0.47051) C72(0.3) H72(0.3)
 C73(0.52949) H73(0.52949) C75(0.7) H75A(0.7) H75B(0.7) H75C(0.7) C76(0.47051)
 H76A(0.47051) H76B(0.47051) H76C(0.47051) C77(0.47051) H77(0.47051)
 C78(0.47051) H78(0.47051) C79(0.3) H79A(0.3) H79B(0.3) H79C(0.3) C80(0.47051)
 H80A(0.47051) H80B(0.47051) H80C(0.47051) C99(0.52949) H99A(0.52949)
 H99B(0.52949) H99C(0.52949) C82(0.47051) H82A(0.47051) H82B(0.47051)
 H82C(0.47051) C83(0.6) H83A(0.6) H83B(0.6) H83C(0.6) Cl6(0.6) C84(0.5)
 H84A(0.5) H84B(0.5) H84C(0.5) Cl3(0.5) C85(0.52949) H85A(0.52949)
 H85B(0.52949) H85C(0.52949) C86(0.36506) C87(0.36506) H87(0.36506)
 C88(0.36506) H88(0.36506) C89(0.36506) H89(0.36506) C90(0.52949) C91(0.47051)
 H91(0.47051) C92(0.52949) H92(0.52949) C93(0.52949) H93(0.52949) C94(0.52949)
 C95(0.52949) H95(0.52949) C96(0.47051) H96A(0.47051) H96B(0.47051)
 H96C(0.47051) C97(0.52949) H97(0.52949) C98(0.52949) H98A(0.52949)
 H98B(0.52949) H98C(0.52949) C81(0.52949) H81A(0.52949) H81B(0.52949)
 H81C(0.52949) C100(0.36506) C101(0.36506) H101(0.36506) C102(0.7) H102(0.7)
 C103(0.3) H10A(0.3) H10B(0.3) H10C(0.3) C104(0.7) H10D(0.7) H10E(0.7) H10F(0.7)
5.a Ternary CH refined with riding coordinates:
 C10(H10), C11(H11), C13(H13), C16(H16), C20(H20), C26(H26), C29(H29),
 C47(H47), C65(H65), C69(H69), C71(H71), C72(H72), C95(H95), C97(H97),
 C102(H102)
5.b Aromatic/amide H refined with riding coordinates:
 C17(H17), C21(H21), C25(H25), C27(H27), C30(H30), C32(H32), C33(H33),
 C36(H36), C40(H40), C43(H43), C48(H48), C49(H49), C50(H50), C56(H56A),
 C56(H56), C57(H57), C60(H60), C61(H61), C62(H62), C64(H64A), C64(H64),
 C66(H66), C67(H67), C73(H73), C77(H77), C78(H78), C87(H87), C88(H88), C89(H89),
  C91(H91), C92(H92), C93(H93), C101(H101)
5.c Idealised Me refined as rotating group:
 C1(H1A,H1B,H1C), C2(H2A,H2B,H2C), C34(H34A,H34B,H34C), C45(H45A,H45B,H45C),
 C46(H46A,H46B,H46C), C51(H51A,H51B,H51C), C52(H52A,H52B,H52C), C53(H53A,H53B,
 H53C), C55(H55A,H55B,H55C), C59(H59A,H59B,H59C), C68(H68A,H68B,H68C), C74(H74A,
 H74B,H74C), C75(H75A,H75B,H75C), C76(H76A,H76B,H76C), C79(H79A,H79B,H79C),
 C80(H80A,H80B,H80C), C99(H99A,H99B,H99C), C82(H82A,H82B,H82C), C83(H83A,H83B,
 H83C), C84(H84A,H84B,H84C), C85(H85A,H85B,H85C), C96(H96A,H96B,H96C), C98(H98A,
 H98B,H98C), C81(H81A,H81B,H81C), C103(H10A,H10B,H10C), C104(H10D,H10E,H10F)
;
_shelx_shelxl_version_number 2014/7
_olex2_submission_special_instructions 'No special instructions were received'
_oxdiff_exptl_absorpt_empirical_details
;
Empirical correction (ABSPACK) includes:
- Absorption correction using spherical harmonics
- Frame scaling
;
_oxdiff_exptl_absorpt_empirical_full_max 5.854
_oxdiff_exptl_absorpt_empirical_full_min 0.497

loop_
_space_group_symop_operation_xyz
'x, y, z'
'-x, -y, -z'

loop_
_atom_site_label
_atom_site_type_symbol
_atom_site_fract_x
_atom_site_fract_y
_atom_site_fract_z
_atom_site_U_iso_or_equiv
_atom_site_adp_type
_atom_site_occupancy
_atom_site_site_symmetry_order
_atom_site_calc_flag
_atom_site_refinement_flags_posn
_atom_site_refinement_flags_adp
_atom_site_refinement_flags_occupancy
_atom_site_disorder_assembly
_atom_site_disorder_group
Pd2 Pd 0.87634(3) 0.72897(2) 0.66769(2) 0.02424(11) Uani 1 1 d . U . . .
Pd1 Pd 0.16077(3) 0.20958(2) 0.83761(2) 0.02587(11) Uani 1 1 d . U . . .
Cl4 Cl 0.64363(14) 1.07854(8) 0.55717(9) 0.0427(4) Uani 1 1 d . U . . .
Cl5 Cl 0.39196(15) 0.65309(11) 0.53656(8) 0.0478(4) Uani 1 1 d . U . . .
C1 C 0.971(2) 0.6109(19) 0.6582(17) 0.0316(6) Uani 0.4 1 d . U P A 2
H1A H 1.0583 0.6182 0.6521 0.047 Uiso 0.4 1 calc GR . P A 2
H1B H 0.9545 0.5829 0.6223 0.047 Uiso 0.4 1 calc GR . P A 2
H1C H 0.9405 0.5792 0.6961 0.047 Uiso 0.4 1 calc GR . P A 2
C2 C 0.027(3) 0.1225(19) 0.8810(14) 0.0272(8) Uani 0.5 1 d . U P B 2
H2A H -0.0488 0.1324 0.8674 0.041 Uiso 0.5 1 calc GR . P B 2
H2B H 0.0107 0.1273 0.9264 0.041 Uiso 0.5 1 calc GR . P B 2
H2C H 0.0582 0.0684 0.8686 0.041 Uiso 0.5 1 calc GR . P B 2
Cl2 Cl 0.5788(3) 0.19515(17) 1.01945(13) 0.0461(6) Uani 0.6349 1 d . U P C 2
Cl1 Cl 0.4500(3) 0.57687(15) 0.83746(16) 0.0540(7) Uani 0.6349 1 d . U P D 2
Cl3A Cl 0.1009(4) 0.1851(2) 0.74744(19) 0.0428(8) Uani 0.5 1 d . U P B 2
Cl6A Cl 0.9718(4) 0.7526(5) 0.7428(3) 0.0477(12) Uani 0.4 1 d . U P A 2
N4 N 0.7874(4) 0.7055(2) 0.5922(2) 0.0183(8) Uani 1 1 d . U . . .
N3 N 0.7625(4) 0.8358(2) 0.6683(2) 0.0204(8) Uani 1 1 d . U . . .
N2 N 0.2183(4) 0.2298(3) 0.9236(2) 0.0218(8) Uani 1 1 d . U . . .
N1 N 0.3024(4) 0.2966(3) 0.8081(2) 0.0244(9) Uani 1 1 d . U . . .
Cl1A Cl 0.2789(4) 0.4227(3) 1.0895(2) 0.0519(12) Uani 0.3651 1 d . U P E 1
C3 C 0.7093(4) 0.7620(3) 0.5850(2) 0.0183(9) Uani 1 1 d . U . . .
C4 C 0.6982(4) 0.8348(3) 0.6266(2) 0.0202(9) Uani 1 1 d . U . . .
C5 C 0.3088(4) 0.2784(3) 0.9156(2) 0.0215(10) Uani 1 1 d . U . . .
C6 C 0.8767(5) 0.6353(3) 0.4917(3) 0.0224(10) Uani 1 1 d . U . . .
C7 C 0.6538(4) 0.8458(3) 0.5026(3) 0.0242(10) Uani 1 1 d . U . . .
C8 C 0.3537(5) 0.3173(3) 0.8527(3) 0.0246(10) Uani 1 1 d . U . . .
C9 C 0.3705(5) 0.3986(3) 0.9649(3) 0.0291(11) Uani 1 1 d . U . . .
Cl2A Cl 0.7534(4) 0.3400(4) 0.7798(3) 0.0572(13) Uani 0.3651 1 d . U P C 1
C10 C 0.6210(5) 0.7671(3) 0.5407(2) 0.0233(10) Uani 1 1 d . U . . .
H10 H 0.6256 0.7187 0.5138 0.028 Uiso 1 1 calc R . . . .
C11 C 0.9433(5) 0.7117(3) 0.4644(3) 0.0262(11) Uani 1 1 d . U . . .
H11 H 0.8868 0.7584 0.4783 0.031 Uiso 1 1 calc R . . . .
C12 C 0.4096(5) 0.4361(3) 0.9056(3) 0.0310(11) Uani 1 1 d . U . . .
C13 C 0.3834(5) 0.3070(3) 0.9634(3) 0.0269(10) Uani 1 1 d . U . . .
H13 H 0.3577 0.2813 1.0055 0.032 Uiso 1 1 calc R . . . .
C14 C 0.7487(5) 0.5615(3) 0.5832(3) 0.0281(11) Uani 1 1 d . U . . .
C15 C 0.8023(5) 0.6334(3) 0.5541(3) 0.0229(10) Uani 1 1 d . U . . .
C16 C 0.5180(5) 0.2279(4) 0.7208(3) 0.0367(13) Uani 1 1 d . U . . .
H16 H 0.5216 0.2383 0.7648 0.044 Uiso 1 1 calc R . . . .
C17 C 0.2768(5) 0.7556(4) 0.6308(3) 0.0392(14) Uani 1 1 d . U . . .
H17 H 0.2065 0.7247 0.6330 0.047 Uiso 1 1 calc R . . . .
C18 C 0.6429(4) 0.9144(3) 0.5410(3) 0.0269(11) Uani 1 1 d . U . . .
C19 C 0.4840(5) 0.8489(3) 0.6237(3) 0.0260(11) Uani 1 1 d . U . . .
C20 C 0.6049(5) 0.8963(3) 0.6126(3) 0.0268(11) Uani 1 1 d . U . . .
H20 H 0.5974 0.9456 0.6387 0.032 Uiso 1 1 calc R . . . .
C21 C 0.6880(5) 0.8505(4) 0.4359(3) 0.0322(12) Uani 1 1 d . U . . .
H21 H 0.6982 0.8039 0.4109 0.039 Uiso 1 1 calc R . . . .
C22 C 0.4932(5) 0.7819(3) 0.5843(3) 0.0262(11) Uani 1 1 d . U . . .
C23 C 0.4368(5) 0.2946(3) 0.7010(3) 0.0295(11) Uani 1 1 d . U . . .
C24 C 0.3365(5) 0.3306(3) 0.7452(2) 0.0263(10) Uani 1 1 d . U . . .
C25 C 0.8322(6) 0.4917(3) 0.4843(3) 0.0342(13) Uani 1 1 d . U . . .
H25 H 0.8398 0.4445 0.4600 0.041 Uiso 1 1 calc R . . . .
C26 C 0.6786(6) 0.5604(4) 0.6531(3) 0.0344(13) Uani 1 1 d . U . . .
H26 H 0.7118 0.6043 0.6743 0.041 Uiso 1 1 calc R . . . .
C27 C 0.3750(5) 0.8693(4) 0.6676(3) 0.0331(12) Uani 1 1 d . U . . .
H27 H 0.3708 0.9143 0.6939 0.040 Uiso 1 1 calc R . . . .
C28 C 0.5193(5) 0.2873(3) 0.9295(3) 0.0319(12) Uani 1 1 d . U . . .
C29 C 0.4579(5) 0.3768(4) 0.8515(3) 0.0307(11) Uani 1 1 d . U . . .
H29 H 0.4867 0.4038 0.8102 0.037 Uiso 1 1 calc R . . . .
C30 C 0.8903(5) 0.5618(3) 0.4577(3) 0.0294(11) Uani 1 1 d . U . . .
H30 H 0.9395 0.5603 0.4164 0.035 Uiso 1 1 calc R . . . .
C31 C 0.3874(5) 0.7359(4) 0.5867(3) 0.0332(12) Uani 1 1 d . U . . .
C32 C 0.2722(5) 0.8212(4) 0.6713(3) 0.0373(14) Uani 1 1 d . U . . .
H32 H 0.1991 0.8331 0.7014 0.045 Uiso 1 1 calc R . . . .
C33 C 0.7640(6) 0.4907(3) 0.5453(3) 0.0350(13) Uani 1 1 d . U . . .
H33 H 0.7267 0.4426 0.5623 0.042 Uiso 1 1 calc R . . . .
C34 C 1.0598(5) 0.7231(4) 0.4903(3) 0.0337(13) Uani 1 1 d . U . . .
H34A H 1.0391 0.7151 0.5356 0.051 Uiso 1 1 calc GR . . . .
H34B H 1.0898 0.7774 0.4807 0.051 Uiso 1 1 calc GR . . . .
H34C H 1.1230 0.6841 0.4709 0.051 Uiso 1 1 calc GR . . . .
C35 C 0.6603(5) 0.9902(3) 0.5124(3) 0.0301(11) Uani 1 1 d . U . . .
C36 C 0.4564(6) 0.3223(4) 0.6375(3) 0.0408(14) Uani 1 1 d . U . . .
H36 H 0.5205 0.2990 0.6067 0.049 Uiso 1 1 calc R . . . .
C37 C 0.8356(6) 0.9716(3) 0.6856(3) 0.0361(13) Uani 1 1 d . U . . .
C38 C 0.7622(5) 0.9039(3) 0.7090(3) 0.0322(12) Uani 1 1 d . U . . .
C39 C 0.411(3) 0.5219(14) 0.8975(8) 0.043(2) Uani 0.6349 1 d . U P D 2
C40 C 0.6915(5) 0.9968(4) 0.4458(3) 0.0348(12) Uani 1 1 d . U . . .
H40 H 0.7024 1.0479 0.4265 0.042 Uiso 1 1 calc R . . . .
C41 C 0.2636(7) 0.3933(4) 0.7287(3) 0.0422(15) Uani 1 1 d . U . . .
C42 C 0.1650(6) 0.1959(4) 0.9847(3) 0.0385(13) Uani 1 1 d . U . . .
C43 C 0.3831(7) 0.3830(4) 0.6202(3) 0.0444(15) Uani 1 1 d . U . . .
H43 H 0.3974 0.4000 0.5780 0.053 Uiso 1 1 calc R . . . .
C44 C 0.5583(5) 0.3251(4) 0.8711(3) 0.0337(12) Uani 1 1 d . U . . .
C45 C 0.9788(6) 0.7121(4) 0.3915(3) 0.0399(14) Uani 1 1 d . U . . .
H45A H 1.0441 0.6724 0.3768 0.060 Uiso 1 1 calc GR . . . .
H45B H 1.0069 0.7654 0.3765 0.060 Uiso 1 1 calc GR . . . .
H45C H 0.9076 0.6989 0.3757 0.060 Uiso 1 1 calc GR . . . .
C46 C 0.4620(6) 0.1437(4) 0.7188(4) 0.0432(15) Uani 1 1 d . U . . .
H46A H 0.3816 0.1426 0.7477 0.065 Uiso 1 1 calc GR . . . .
H46B H 0.5154 0.1027 0.7310 0.065 Uiso 1 1 calc GR . . . .
H46C H 0.4537 0.1330 0.6764 0.065 Uiso 1 1 calc GR . . . .
C47 C 0.9113(6) 0.9747(4) 0.6170(4) 0.0395(14) Uani 1 1 d . U . . .
H47 H 0.8585 0.9547 0.5900 0.047 Uiso 1 1 calc R . . . .
C48 C 0.327(3) 0.4401(10) 1.0234(9) 0.039(2) Uani 0.6349 1 d . U P F 2
H48 H 0.3026 0.4139 1.0625 0.047 Uiso 0.6349 1 calc R . P F 2
C49 C 0.7059(5) 0.9278(4) 0.4092(3) 0.0357(13) Uani 1 1 d . U . . .
H49 H 0.7283 0.9330 0.3651 0.043 Uiso 1 1 calc R . . . .
C50 C 0.2881(7) 0.4187(5) 0.6653(3) 0.0477(16) Uani 1 1 d . U . . .
H50 H 0.2397 0.4603 0.6533 0.057 Uiso 1 1 calc R . . . .
C51 C 1.0243(6) 0.9179(4) 0.6075(4) 0.0509(18) Uani 1 1 d . U . . .
H51A H 1.0723 0.9310 0.6376 0.076 Uiso 1 1 calc GR . . . .
H51B H 1.0744 0.9244 0.5651 0.076 Uiso 1 1 calc GR . . . .
H51C H 0.9979 0.8624 0.6138 0.076 Uiso 1 1 calc GR . . . .
C52 C 0.6519(6) 0.2274(5) 0.6798(4) 0.0545(19) Uani 1 1 d . U . . .
H52A H 0.6517 0.2126 0.6370 0.082 Uiso 1 1 calc GR . . . .
H52B H 0.7016 0.1884 0.6969 0.082 Uiso 1 1 calc GR . . . .
H52C H 0.6858 0.2808 0.6800 0.082 Uiso 1 1 calc GR . . . .
C53 C 0.5408(7) 0.5788(5) 0.6608(4) 0.058(2) Uani 1 1 d . U . . .
H53A H 0.5294 0.6329 0.6453 0.087 Uiso 1 1 calc GR . . . .
H53B H 0.4991 0.5752 0.7050 0.087 Uiso 1 1 calc GR . . . .
H53C H 0.5067 0.5399 0.6370 0.087 Uiso 1 1 calc GR . . . .
C54 C 0.6127(10) 0.2429(7) 0.9455(5) 0.028(2) Uani 0.6349 1 d . U P C 2
C55 C 0.6973(8) 0.4815(5) 0.6872(4) 0.059(2) Uani 1 1 d . U . . .
H55A H 0.6470 0.4399 0.6756 0.088 Uiso 1 1 calc GR . . . .
H55B H 0.6734 0.4899 0.7323 0.088 Uiso 1 1 calc GR . . . .
H55C H 0.7832 0.4646 0.6751 0.088 Uiso 1 1 calc GR . . . .
C56 C 0.3259(7) 0.5295(5) 1.0151(5) 0.0584(18) Uani 1 1 d . U . . .
H56A H 0.2982 0.5619 1.0509 0.070 Uiso 0.6349 1 calc R . P F 2
H56 H 0.2987 0.5584 1.0528 0.070 Uiso 0.3651 1 calc R . P F 1
C57 C 0.8380(7) 1.0338(4) 0.7281(4) 0.0509(17) Uani 1 1 d . U . . .
H57 H 0.8847 1.0798 0.7143 0.061 Uiso 1 1 calc R . . . .
C58 C 0.6969(8) 0.8978(5) 0.7714(4) 0.058(2) Uani 1 1 d . U . . .
C59 C 0.9504(7) 1.0612(4) 0.5940(5) 0.060(2) Uani 1 1 d . U . . .
H59A H 0.8794 1.0977 0.6040 0.090 Uiso 1 1 calc GR . . . .
H59B H 0.9838 1.0608 0.5488 0.090 Uiso 1 1 calc GR . . . .
H59C H 1.0125 1.0794 0.6148 0.090 Uiso 1 1 calc GR . . . .
C60 C 0.7022(10) 0.9637(6) 0.8114(4) 0.077(3) Uani 1 1 d . U . . .
H60 H 0.6563 0.9625 0.8534 0.093 Uiso 1 1 calc R . . . .
C61 C 0.6768(9) 0.3234(7) 0.8291(6) 0.030(2) Uani 0.6349 1 d . U P C 2
H61 H 0.6957 0.3522 0.7909 0.036 Uiso 0.6349 1 calc R . P C 2
C62 C 0.7296(12) 0.2335(8) 0.9098(8) 0.033(2) Uani 0.6349 1 d . U P C 2
H62 H 0.7871 0.2008 0.9243 0.039 Uiso 0.6349 1 calc R . P C 2
C63 C 0.2105(19) 0.1024(12) 0.9850(9) 0.042(3) Uani 0.4705 1 d . U P G 2
C64 C 0.3629(7) 0.5668(4) 0.9577(5) 0.0600(18) Uani 1 1 d . U . . .
H64A H 0.3581 0.6236 0.9561 0.072 Uiso 0.6349 1 calc R . P D 2
H64 H 0.3615 0.6233 0.9528 0.072 Uiso 0.3651 1 calc R . P D 1
C65 C 0.1588(10) 0.4343(7) 0.7768(4) 0.084(3) Uani 1 1 d . U . . .
H65 H 0.1579 0.4109 0.8187 0.101 Uiso 1 1 calc R . . . .
C66 C 0.7728(8) 1.0288(5) 0.7902(4) 0.062(2) Uani 1 1 d . U . . .
H66 H 0.7773 1.0708 0.8181 0.074 Uiso 1 1 calc R . . . .
C67 C 0.7642(9) 0.2730(7) 0.8510(6) 0.033(2) Uani 0.6349 1 d . U P C 2
H67 H 0.8446 0.2664 0.8262 0.040 Uiso 0.6349 1 calc R . P C 2
C68 C 0.1806(12) 0.5260(8) 0.7793(7) 0.126(5) Uani 1 1 d . U . . .
H68A H 0.2579 0.5345 0.7910 0.189 Uiso 1 1 calc GR . . . .
H68B H 0.1139 0.5510 0.8103 0.189 Uiso 1 1 calc GR . . . .
H68C H 0.1838 0.5500 0.7383 0.189 Uiso 1 1 calc GR . . . .
C69 C 0.0540(18) 0.3135(15) 1.0240(8) 0.044(4) Uani 0.4705 1 d . U P G 2
H69 H 0.1253 0.3425 0.9985 0.053 Uiso 0.4705 1 calc R . P G 2
C70 C 0.1008(16) 0.2286(12) 1.0330(8) 0.038(3) Uani 0.4705 1 d . U P G 2
C71 C 0.2822(17) 0.0590(10) 0.9274(9) 0.039(3) Uani 0.4705 1 d . U P G 2
H71 H 0.2661 0.0877 0.8901 0.046 Uiso 0.4705 1 calc R . P G 2
C72 C 0.582(3) 0.8494(19) 0.7835(13) 0.056(2) Uani 0.3 1 d . U P H 2
H72 H 0.5729 0.8314 0.7418 0.067 Uiso 0.3 1 calc R . P H 2
C73 C 0.1043(17) 0.0943(11) 1.0634(9) 0.050(3) Uani 0.5295 1 d . U P G 1
H73 H 0.1167 0.0412 1.0766 0.060 Uiso 0.5295 1 calc R . P G 1
C74 C 0.0336(9) 0.4197(6) 0.7623(6) 0.090(3) Uani 1 1 d . U . . .
H74A H 0.0302 0.4457 0.7228 0.135 Uiso 1 1 calc GR . . . .
H74B H -0.0312 0.4420 0.7958 0.135 Uiso 1 1 calc GR . . . .
H74C H 0.0224 0.3620 0.7591 0.135 Uiso 1 1 calc GR . . . .
C75 C 0.5017(13) 0.8227(11) 0.8032(9) 0.086(5) Uani 0.7 1 d . U P H 1
H75A H 0.4695 0.8731 0.8236 0.129 Uiso 0.7 1 calc GR . P H 1
H75B H 0.4596 0.7777 0.8271 0.129 Uiso 0.7 1 calc GR . P H 1
H75C H 0.4884 0.8222 0.7609 0.129 Uiso 0.7 1 calc GR . P H 1
C76 C 0.247(3) -0.0311(13) 0.9232(13) 0.082(7) Uani 0.4705 1 d . U P G 2
H76A H 0.2955 -0.0652 0.9449 0.124 Uiso 0.4705 1 calc GR . P G 2
H76B H 0.2625 -0.0470 0.8794 0.124 Uiso 0.4705 1 calc GR . P G 2
H76C H 0.1601 -0.0372 0.9428 0.124 Uiso 0.4705 1 calc GR . P G 2
C77 C 0.0580(18) 0.1865(13) 1.0910(8) 0.049(3) Uani 0.4705 1 d . U P G 2
H77 H 0.0073 0.2129 1.1258 0.059 Uiso 0.4705 1 calc R . P G 2
C78 C 0.092(2) 0.1057(14) 1.0953(11) 0.063(5) Uani 0.4705 1 d . U P G 2
H78 H 0.0663 0.0783 1.1339 0.076 Uiso 0.4705 1 calc R . P G 2
C79 C 0.615(3) 0.769(3) 0.820(2) 0.087(5) Uani 0.3 1 d . U P H 2
H79A H 0.6993 0.7512 0.8014 0.131 Uiso 0.3 1 calc GR . P H 2
H79B H 0.5597 0.7261 0.8158 0.131 Uiso 0.3 1 calc GR . P H 2
H79C H 0.6067 0.7808 0.8641 0.131 Uiso 0.3 1 calc GR . P H 2
C80 C 0.015(2) 0.3601(15) 1.0870(10) 0.076(6) Uani 0.4705 1 d . U P G 2
H80A H -0.0592 0.3374 1.1126 0.113 Uiso 0.4705 1 calc GR . P G 2
H80B H 0.0007 0.4167 1.0785 0.113 Uiso 0.4705 1 calc GR . P G 2
H80C H 0.0806 0.3554 1.1094 0.113 Uiso 0.4705 1 calc GR . P G 2
C99 C -0.0379(19) 0.3431(12) 0.9561(9) 0.055(5) Uani 0.5295 1 d . U P G 1
H99A H -0.1159 0.3198 0.9768 0.082 Uiso 0.5295 1 calc GR . P G 1
H99B H 0.0002 0.3113 0.9193 0.082 Uiso 0.5295 1 calc GR . P G 1
H99C H -0.0516 0.3982 0.9434 0.082 Uiso 0.5295 1 calc GR . P G 1
C82 C 0.4202(16) 0.0625(13) 0.9237(12) 0.068(6) Uani 0.4705 1 d . U P G 2
H82A H 0.4391 0.1145 0.9386 0.102 Uiso 0.4705 1 calc GR . P G 2
H82B H 0.4654 0.0552 0.8803 0.102 Uiso 0.4705 1 calc GR . P G 2
H82C H 0.4437 0.0198 0.9496 0.102 Uiso 0.4705 1 calc GR . P G 2
C83 C 0.9361(16) 0.7665(16) 0.7477(10) 0.0477(12) Uani 0.6 1 d . U P A 1
H83A H 0.9119 0.8226 0.7567 0.072 Uiso 0.6 1 calc GR . P A 1
H83B H 1.0249 0.7608 0.7396 0.072 Uiso 0.6 1 calc GR . P A 1
H83C H 0.8988 0.7332 0.7837 0.072 Uiso 0.6 1 calc GR . P A 1
Cl6 Cl 0.9991(2) 0.6162(2) 0.6612(2) 0.0316(6) Uani 0.6 1 d . U P A 1
C84 C 0.1325(19) 0.2068(12) 0.7444(9) 0.0428(8) Uani 0.5 1 d . U P B 1
H84A H 0.0493 0.2254 0.7450 0.064 Uiso 0.5 1 calc GR . P B 1
H84B H 0.1445 0.1519 0.7286 0.064 Uiso 0.5 1 calc GR . P B 1
H84C H 0.1907 0.2418 0.7173 0.064 Uiso 0.5 1 calc GR . P B 1
Cl3 Cl 0.0137(5) 0.1191(4) 0.8694(2) 0.0272(8) Uani 0.5 1 d . U P B 1
C85 C -0.0147(17) 0.4028(13) 1.0589(10) 0.071(6) Uani 0.5295 1 d . U P G 1
H85A H -0.0280 0.4556 1.0416 0.107 Uiso 0.5295 1 calc GR . P G 1
H85B H 0.0382 0.4079 1.0880 0.107 Uiso 0.5295 1 calc GR . P G 1
H85C H -0.0931 0.3813 1.0811 0.107 Uiso 0.5295 1 calc GR . P G 1
C86 C 0.6856(19) 0.2986(13) 0.8505(10) 0.032(3) Uani 0.3651 1 d . U P C 1
C87 C 0.7514(18) 0.2473(14) 0.8840(13) 0.028(3) Uani 0.3651 1 d . U P C 1
H87 H 0.8333 0.2334 0.8645 0.033 Uiso 0.3651 1 calc R . P C 1
C88 C 0.7044(16) 0.2169(11) 0.9423(11) 0.031(3) Uani 0.3651 1 d . U P C 1
H88 H 0.7536 0.1850 0.9629 0.038 Uiso 0.3651 1 calc R . P C 1
C89 C 0.5804(16) 0.2339(12) 0.9712(10) 0.028(3) Uani 0.3651 1 d . U P C 1
H89 H 0.5402 0.2148 1.0113 0.034 Uiso 0.3651 1 calc R . P C 1
C90 C 0.1647(14) 0.1224(9) 1.0033(7) 0.036(3) Uani 0.5295 1 d . U P G 1
C91 C 0.1656(18) 0.0639(11) 1.0433(9) 0.052(3) Uani 0.4705 1 d . U P G 2
H91 H 0.1849 0.0088 1.0477 0.062 Uiso 0.4705 1 calc R . P G 2
C92 C 0.0257(16) 0.1483(13) 1.1022(8) 0.054(3) Uani 0.5295 1 d . U P G 1
H92 H -0.0187 0.1302 1.1417 0.065 Uiso 0.5295 1 calc R . P G 1
C93 C 0.0096(15) 0.2296(11) 1.0848(7) 0.052(3) Uani 0.5295 1 d . U P G 1
H93 H -0.0435 0.2642 1.1132 0.063 Uiso 0.5295 1 calc R . P G 1
C94 C 0.0701(15) 0.2591(12) 1.0270(7) 0.039(3) Uani 0.5295 1 d . U P G 1
C95 C 0.0492(14) 0.3429(10) 1.0030(8) 0.039(3) Uani 0.5295 1 d . U P G 1
H95 H 0.1295 0.3651 0.9811 0.047 Uiso 0.5295 1 calc R . P G 1
C96 C -0.0443(19) 0.3166(15) 0.9855(11) 0.062(6) Uani 0.4705 1 d . U P G 2
H96A H -0.0081 0.2993 0.9428 0.094 Uiso 0.4705 1 calc GR . P G 2
H96B H -0.0765 0.3715 0.9849 0.094 Uiso 0.4705 1 calc GR . P G 2
H96C H -0.1107 0.2810 1.0046 0.094 Uiso 0.4705 1 calc GR . P G 2
C97 C 0.2501(15) 0.0627(10) 0.9580(8) 0.039(3) Uani 0.5295 1 d . U P G 1
H97 H 0.2587 0.0835 0.9145 0.047 Uiso 0.5295 1 calc R . P G 1
C98 C 0.1953(17) -0.0234(10) 0.9613(11) 0.064(5) Uani 0.5295 1 d . U P G 1
H98A H 0.2252 -0.0558 0.9920 0.095 Uiso 0.5295 1 calc GR . P G 1
H98B H 0.2203 -0.0487 0.9203 0.095 Uiso 0.5295 1 calc GR . P G 1
H98C H 0.1063 -0.0192 0.9736 0.095 Uiso 0.5295 1 calc GR . P G 1
C81 C 0.3773(16) 0.0582(12) 0.9712(10) 0.067(5) Uani 0.5295 1 d . U P G 1
H81A H 0.4106 0.1120 0.9690 0.100 Uiso 0.5295 1 calc GR . P G 1
H81B H 0.4308 0.0239 0.9401 0.100 Uiso 0.5295 1 calc GR . P G 1
H81C H 0.3718 0.0357 1.0129 0.100 Uiso 0.5295 1 calc GR . P G 1
C100 C 0.331(5) 0.4568(19) 1.0136(17) 0.039(2) Uani 0.3651 1 d . U P E 1
C101 C 0.399(5) 0.520(3) 0.9128(15) 0.043(2) Uani 0.3651 1 d . U P D 1
H101 H 0.4245 0.5475 0.8744 0.052 Uiso 0.3651 1 calc R . P D 1
C102 C 0.6331(11) 0.8153(9) 0.8002(5) 0.056(2) Uani 0.7 1 d . U P H 1
H102 H 0.6656 0.7729 0.7686 0.067 Uiso 0.7 1 calc R . P H 1
C103 C 0.457(3) 0.875(3) 0.819(2) 0.086(5) Uani 0.3 1 d . U P H 2
H10A H 0.4611 0.8904 0.8616 0.129 Uiso 0.3 1 calc GR . P H 2
H10B H 0.4021 0.8297 0.8220 0.129 Uiso 0.3 1 calc GR . P H 2
H10C H 0.4277 0.9199 0.7984 0.129 Uiso 0.3 1 calc GR . P H 2
C104 C 0.6623(14) 0.7860(11) 0.8609(8) 0.087(5) Uani 0.7 1 d . U P H 1
H10D H 0.7507 0.7810 0.8553 0.131 Uiso 0.7 1 calc GR . P H 1
H10E H 0.6256 0.7338 0.8722 0.131 Uiso 0.7 1 calc GR . P H 1
H10F H 0.6292 0.8245 0.8941 0.131 Uiso 0.7 1 calc GR . P H 1

loop_
_atom_site_aniso_label
_atom_site_aniso_U_11
_atom_site_aniso_U_22
_atom_site_aniso_U_33
_atom_site_aniso_U_23
_atom_site_aniso_U_13
_atom_site_aniso_U_12
Pd2 0.01965(19) 0.0244(2) 0.0301(2) 0.00863(15) -0.00851(15) -0.00722(14)
Pd1 0.01804(18) 0.0301(2) 0.0311(2) -0.00546(16) -0.00889(15) -0.00069(14)
Cl4 0.0378(8) 0.0200(6) 0.0689(11) 0.0009(6) -0.0097(7) 0.0021(5)
Cl5 0.0403(8) 0.0519(9) 0.0536(9) -0.0049(7) -0.0135(7) -0.0248(7)
C1 0.0234(17) 0.0217(10) 0.0525(13) 0.0118(9) -0.0150(14) 0.0019(12)
C2 0.0184(16) 0.0259(12) 0.038(2) 0.0016(15) -0.0067(13) -0.0067(10)
Cl2 0.0512(14) 0.0470(14) 0.0438(13) 0.0146(11) -0.0198(11) 0.0030(11)
Cl1 0.0682(18) 0.0270(12) 0.0721(19) 0.0085(12) -0.0268(15) -0.0073(11)
Cl3A 0.055(2) 0.043(2) 0.0366(14) 0.0070(15) -0.0218(15) -0.0171(14)
Cl6A 0.031(3) 0.072(3) 0.042(2) -0.0083(19) -0.011(2) 0.000(2)
N4 0.0140(18) 0.0114(18) 0.029(2) 0.0026(15) -0.0032(15) -0.0021(14)
N3 0.0134(18) 0.0159(19) 0.031(2) 0.0003(16) -0.0026(15) -0.0042(14)
N2 0.0144(18) 0.024(2) 0.027(2) 0.0002(16) -0.0042(15) 0.0004(15)
N1 0.023(2) 0.024(2) 0.027(2) 0.0019(17) -0.0075(17) 0.0008(16)
Cl1A 0.037(2) 0.077(3) 0.044(2) -0.026(2) -0.0147(18) 0.002(2)
C3 0.013(2) 0.016(2) 0.026(2) 0.0021(18) -0.0048(17) -0.0069(16)
C4 0.015(2) 0.016(2) 0.028(2) 0.0004(18) -0.0007(18) -0.0087(17)
C5 0.017(2) 0.020(2) 0.028(2) 0.0016(19) -0.0077(19) 0.0032(17)
C6 0.021(2) 0.016(2) 0.030(3) 0.0029(19) -0.0061(19) -0.0022(18)
C7 0.012(2) 0.029(3) 0.032(3) 0.007(2) -0.0070(19) -0.0030(19)
C8 0.020(2) 0.027(3) 0.027(2) 0.001(2) -0.0071(19) -0.0038(19)
C9 0.016(2) 0.032(3) 0.041(3) -0.010(2) -0.011(2) 0.004(2)
Cl2A 0.029(2) 0.080(4) 0.058(3) 0.015(3) 0.0003(19) -0.021(2)
C10 0.020(2) 0.024(2) 0.027(3) 0.0009(19) -0.0085(19) -0.0052(19)
C11 0.022(2) 0.016(2) 0.037(3) 0.004(2) 0.000(2) -0.0002(19)
C12 0.028(3) 0.027(3) 0.044(3) -0.002(2) -0.021(2) -0.004(2)
C13 0.026(2) 0.029(3) 0.028(3) 0.003(2) -0.011(2) -0.003(2)
C14 0.026(3) 0.020(2) 0.037(3) 0.005(2) -0.005(2) -0.011(2)
C15 0.020(2) 0.016(2) 0.033(3) 0.0015(19) -0.0066(19) -0.0050(18)
C16 0.027(3) 0.040(3) 0.040(3) -0.006(3) -0.002(2) -0.005(2)
C17 0.020(3) 0.046(3) 0.053(4) 0.016(3) -0.010(2) -0.011(2)
C18 0.014(2) 0.028(3) 0.038(3) 0.008(2) -0.004(2) -0.0027(19)
C19 0.016(2) 0.025(3) 0.037(3) 0.010(2) -0.006(2) 0.0000(19)
C20 0.021(2) 0.023(2) 0.035(3) 0.000(2) -0.004(2) -0.0025(19)
C21 0.021(2) 0.041(3) 0.036(3) 0.010(2) -0.010(2) -0.006(2)
C22 0.018(2) 0.029(3) 0.033(3) 0.008(2) -0.008(2) -0.007(2)
C23 0.029(3) 0.030(3) 0.028(3) -0.002(2) -0.003(2) -0.013(2)
C24 0.030(3) 0.027(3) 0.022(2) 0.003(2) -0.006(2) -0.010(2)
C25 0.039(3) 0.016(2) 0.050(3) -0.004(2) -0.016(3) -0.001(2)
C26 0.038(3) 0.023(3) 0.039(3) 0.008(2) -0.003(2) -0.012(2)
C27 0.025(3) 0.035(3) 0.037(3) 0.008(2) -0.003(2) 0.005(2)
C28 0.024(2) 0.024(3) 0.054(3) -0.011(2) -0.023(2) 0.003(2)
C29 0.024(3) 0.040(3) 0.027(3) 0.001(2) -0.004(2) -0.011(2)
C30 0.033(3) 0.024(3) 0.033(3) -0.002(2) -0.011(2) 0.000(2)
C31 0.023(3) 0.039(3) 0.040(3) 0.009(2) -0.012(2) -0.012(2)
C32 0.017(2) 0.045(3) 0.046(3) 0.014(3) 0.002(2) 0.002(2)
C33 0.038(3) 0.016(2) 0.051(3) 0.001(2) -0.010(3) -0.008(2)
C34 0.024(3) 0.031(3) 0.045(3) 0.006(3) -0.005(2) -0.010(2)
C35 0.017(2) 0.023(3) 0.051(3) 0.004(2) -0.009(2) -0.001(2)
C36 0.042(3) 0.047(4) 0.031(3) -0.002(3) -0.002(2) -0.019(3)
C37 0.031(3) 0.022(3) 0.061(4) -0.005(2) -0.023(3) -0.001(2)
C38 0.035(3) 0.026(3) 0.038(3) -0.010(2) -0.010(2) -0.002(2)
C39 0.041(5) 0.032(3) 0.065(5) 0.003(4) -0.029(5) -0.004(3)
C40 0.017(2) 0.036(3) 0.052(3) 0.020(3) -0.009(2) -0.009(2)
C41 0.055(4) 0.042(3) 0.028(3) 0.004(3) -0.008(3) 0.010(3)
C42 0.045(3) 0.048(3) 0.026(3) 0.008(2) -0.014(2) -0.024(3)
C43 0.058(4) 0.048(4) 0.027(3) 0.009(3) -0.007(3) -0.022(3)
C44 0.020(2) 0.033(3) 0.049(3) -0.015(2) -0.008(2) -0.005(2)
C45 0.047(4) 0.035(3) 0.034(3) 0.008(3) -0.002(3) -0.006(3)
C46 0.038(3) 0.029(3) 0.059(4) -0.004(3) -0.006(3) -0.001(3)
C47 0.032(3) 0.025(3) 0.063(4) 0.010(3) -0.012(3) -0.012(2)
C48 0.024(3) 0.051(5) 0.044(4) -0.021(3) -0.011(4) 0.002(5)
C49 0.026(3) 0.053(4) 0.030(3) 0.013(2) -0.010(2) -0.008(3)
C50 0.064(4) 0.044(4) 0.036(3) 0.012(3) -0.013(3) -0.002(3)
C51 0.034(3) 0.034(3) 0.081(5) 0.011(3) -0.008(3) -0.006(3)
C52 0.032(3) 0.058(5) 0.068(5) -0.013(4) 0.000(3) -0.006(3)
C53 0.040(4) 0.065(5) 0.061(5) 0.022(4) 0.007(3) -0.006(3)
C54 0.027(4) 0.027(4) 0.030(4) -0.004(4) -0.009(4) 0.000(4)
C55 0.072(5) 0.041(4) 0.059(5) 0.022(3) -0.006(4) -0.008(4)
C56 0.036(4) 0.055(4) 0.090(5) -0.046(3) -0.027(4) 0.016(3)
C57 0.051(4) 0.030(3) 0.079(5) -0.008(3) -0.028(4) -0.008(3)
C58 0.065(5) 0.056(4) 0.048(4) -0.020(3) -0.001(3) -0.014(4)
C59 0.042(4) 0.035(4) 0.107(7) 0.025(4) -0.025(4) -0.015(3)
C60 0.088(7) 0.086(6) 0.050(5) -0.032(4) 0.003(4) -0.017(5)
C61 0.023(4) 0.028(5) 0.040(5) -0.002(4) -0.009(4) -0.003(3)
C62 0.026(5) 0.038(6) 0.038(6) 0.000(5) -0.017(4) 0.005(4)
C63 0.043(7) 0.042(5) 0.043(6) 0.006(5) -0.014(5) -0.012(5)
C64 0.047(4) 0.030(3) 0.115(5) -0.029(3) -0.042(4) 0.010(3)
C65 0.089(6) 0.118(7) 0.033(4) 0.009(5) 0.001(4) 0.065(6)
C66 0.072(5) 0.047(4) 0.073(5) -0.032(4) -0.029(4) 0.008(4)
C67 0.018(4) 0.036(5) 0.045(5) -0.006(4) -0.005(4) 0.002(3)
C68 0.099(8) 0.138(9) 0.160(12) -0.113(9) -0.070(8) 0.060(7)
C69 0.033(8) 0.063(10) 0.029(8) 0.000(7) 0.008(6) -0.008(8)
C70 0.035(7) 0.051(6) 0.029(5) -0.004(5) -0.006(5) -0.019(5)
C71 0.045(9) 0.027(6) 0.048(8) 0.011(6) -0.019(7) -0.011(6)
C72 0.053(6) 0.069(7) 0.038(5) -0.004(4) 0.007(4) -0.010(5)
C73 0.058(7) 0.049(6) 0.044(6) 0.009(5) -0.011(5) -0.020(5)
C74 0.066(5) 0.048(5) 0.128(9) 0.022(5) 0.031(5) 0.018(4)
C75 0.052(6) 0.094(11) 0.116(12) 0.032(10) -0.026(6) -0.015(5)
C76 0.089(17) 0.047(10) 0.106(19) -0.018(11) -0.008(14) -0.026(11)
C77 0.058(8) 0.054(6) 0.035(6) 0.000(5) -0.007(5) -0.021(6)
C78 0.071(9) 0.062(7) 0.050(7) 0.011(6) 0.000(7) -0.017(7)
C79 0.060(8) 0.109(10) 0.092(10) 0.044(9) -0.016(6) -0.014(6)
C80 0.069(14) 0.088(14) 0.058(11) -0.031(11) 0.010(9) 0.004(11)
C99 0.040(8) 0.057(11) 0.073(12) -0.029(9) -0.026(10) 0.018(8)
C82 0.033(7) 0.059(11) 0.116(18) -0.006(12) -0.024(9) 0.004(7)
C83 0.031(3) 0.072(3) 0.042(2) -0.0083(19) -0.011(2) 0.000(2)
Cl6 0.0234(17) 0.0217(10) 0.0525(13) 0.0118(9) -0.0150(14) 0.0019(12)
C84 0.055(2) 0.043(2) 0.0366(14) 0.0070(15) -0.0218(15) -0.0171(14)
Cl3 0.0184(16) 0.0259(12) 0.038(2) 0.0016(15) -0.0067(13) -0.0067(10)
C85 0.050(9) 0.081(11) 0.080(12) -0.053(11) -0.008(9) 0.004(9)
C86 0.025(6) 0.032(8) 0.041(7) -0.003(5) -0.012(5) -0.003(5)
C87 0.018(6) 0.032(8) 0.033(7) -0.012(6) -0.005(6) 0.001(5)
C88 0.020(6) 0.032(7) 0.045(7) -0.001(6) -0.014(6) 0.002(5)
C89 0.016(6) 0.030(7) 0.040(7) -0.008(6) -0.008(5) 0.002(5)
C90 0.036(6) 0.041(5) 0.033(5) 0.009(4) -0.015(4) -0.014(4)
C91 0.059(8) 0.047(6) 0.049(6) 0.011(5) -0.012(6) -0.013(6)
C92 0.055(7) 0.064(7) 0.043(6) 0.006(5) -0.006(5) -0.024(6)
C93 0.047(6) 0.066(6) 0.041(5) -0.005(5) -0.002(5) -0.012(6)
C94 0.036(6) 0.050(6) 0.028(5) -0.005(5) -0.002(4) -0.012(5)
C95 0.023(6) 0.050(7) 0.040(8) -0.017(5) 0.004(6) -0.010(6)
C96 0.023(8) 0.082(16) 0.080(15) -0.041(12) -0.008(9) 0.027(9)
C97 0.040(8) 0.039(6) 0.041(8) 0.022(7) -0.015(6) -0.008(5)
C98 0.060(10) 0.034(7) 0.099(15) 0.011(8) -0.024(10) -0.006(6)
C81 0.044(7) 0.062(10) 0.100(14) -0.011(10) -0.027(9) 0.005(7)
C100 0.024(3) 0.051(5) 0.044(4) -0.021(3) -0.011(4) 0.002(5)
C101 0.041(5) 0.032(3) 0.065(5) 0.003(4) -0.029(5) -0.004(3)
C102 0.053(6) 0.069(7) 0.038(5) -0.004(4) 0.007(4) -0.010(5)
C103 0.052(6) 0.094(11) 0.116(12) 0.032(10) -0.026(6) -0.015(5)
C104 0.060(8) 0.109(10) 0.092(10) 0.044(9) -0.016(6) -0.014(6)

loop_
_atom_type_symbol
_atom_type_description
_atom_type_scat_dispersion_real
_atom_type_scat_dispersion_imag
_atom_type_scat_source
C C 0.0181 0.0091 'International Tables Vol C Tables 4.2.6.8 and 6.1.1.4'
H H 0.0000 0.0000 'International Tables Vol C Tables 4.2.6.8 and 6.1.1.4'
Cl Cl 0.3639 0.7018 'International Tables Vol C Tables 4.2.6.8 and 6.1.1.4'
N N 0.0311 0.0180 'International Tables Vol C Tables 4.2.6.8 and 6.1.1.4'
Pd Pd 0.1215 3.9337 'International Tables Vol C Tables 4.2.6.8 and 6.1.1.4'

loop_
_geom_angle_atom_site_label_1
_geom_angle_atom_site_label_2
_geom_angle_atom_site_label_3
_geom_angle
_geom_angle_site_symmetry_1
_geom_angle_site_symmetry_3
_geom_angle_publ_flag
C1 Pd2 Cl6A 86.4(8) . . ?
N4 Pd2 C1 92.9(8) . . ?
N4 Pd2 Cl6A 178.46(17) . . ?
N4 Pd2 Cl6 99.91(14) . . ?
N3 Pd2 C1 170.0(7) . . ?
N3 Pd2 Cl6A 103.1(2) . . ?
N3 Pd2 N4 77.70(16) . . ?
N3 Pd2 Cl6 176.90(17) . . ?
C83 Pd2 N4 169.6(5) . . ?
C83 Pd2 N3 92.6(6) . . ?
C83 Pd2 Cl6 89.9(6) . . ?
C2 Pd1 Cl3A 86.2(7) . . ?
C2 Pd1 N2 93.0(7) . . ?
N2 Pd1 Cl3A 178.60(15) . . ?
N2 Pd1 Cl3 101.20(16) . . ?
N1 Pd1 C2 171.1(7) . . ?
N1 Pd1 Cl3A 102.69(15) . . ?
N1 Pd1 N2 78.16(17) . . ?
N1 Pd1 Cl3 179.35(16) . . ?
C84 Pd1 N2 168.2(5) . . ?
C84 Pd1 N1 90.1(5) . . ?
C84 Pd1 Cl3 90.6(5) . . ?
Pd2 C1 H1A 109.5 . . ?
Pd2 C1 H1B 109.5 . . ?
Pd2 C1 H1C 109.5 . . ?
H1A C1 H1B 109.5 . . ?
H1A C1 H1C 109.5 . . ?
H1B C1 H1C 109.5 . . ?
Pd1 C2 H2A 109.5 . . ?
Pd1 C2 H2B 109.5 . . ?
Pd1 C2 H2C 109.5 . . ?
H2A C2 H2B 109.5 . . ?
H2A C2 H2C 109.5 . . ?
H2B C2 H2C 109.5 . . ?
C3 N4 Pd2 113.4(3) . . ?
C3 N4 C15 120.2(4) . . ?
C15 N4 Pd2 126.3(3) . . ?
C4 N3 Pd2 113.3(3) . . ?
C4 N3 C38 122.9(5) . . ?
C38 N3 Pd2 123.7(4) . . ?
C5 N2 Pd1 112.2(4) . . ?
C5 N2 C42 121.1(5) . . ?
C42 N2 Pd1 126.7(3) . . ?
C8 N1 Pd1 113.1(4) . . ?
C8 N1 C24 122.8(5) . . ?
C24 N1 Pd1 124.1(3) . . ?
N4 C3 C4 117.1(4) . . ?
N4 C3 C10 130.5(5) . . ?
C4 C3 C10 112.4(4) . . ?
N3 C4 C3 118.4(4) . . ?
N3 C4 C20 130.1(5) . . ?
C3 C4 C20 111.5(4) . . ?
N2 C5 C8 118.9(5) . . ?
N2 C5 C13 129.9(5) . . ?
C8 C5 C13 111.2(4) . . ?
C15 C6 C11 121.2(5) . . ?
C30 C6 C11 122.1(5) . . ?
C30 C6 C15 116.5(5) . . ?
C18 C7 C10 112.8(5) . . ?
C18 C7 C21 122.5(5) . . ?
C21 C7 C10 124.7(5) . . ?
N1 C8 C5 117.4(5) . . ?
N1 C8 C29 129.8(5) . . ?
C5 C8 C29 112.7(4) . . ?
C12 C9 C13 114.2(5) . . ?
C12 C9 C48 125.3(8) . . ?
C12 C9 C100 111.4(13) . . ?
C48 C9 C13 120.5(8) . . ?
C100 C9 C13 134.4(13) . . ?
C3 C10 C7 105.2(4) . . ?
C3 C10 H10 113.3 . . ?
C7 C10 H10 113.3 . . ?
C22 C10 C3 104.8(4) . . ?
C22 C10 C7 106.4(4) . . ?
C22 C10 H10 113.3 . . ?
C6 C11 H11 107.8 . . ?
C6 C11 C34 110.7(4) . . ?
C6 C11 C45 112.7(5) . . ?
C34 C11 H11 107.8 . . ?
C45 C11 H11 107.8 . . ?
C45 C11 C34 109.9(5) . . ?
C9 C12 C29 114.0(5) . . ?
C9 C12 C39 122.7(9) . . ?
C39 C12 C29 123.2(9) . . ?
C101 C12 C9 109.3(14) . . ?
C101 C12 C29 136.6(14) . . ?
C5 C13 H13 113.5 . . ?
C9 C13 C5 105.7(4) . . ?
C9 C13 H13 113.5 . . ?
C9 C13 C28 106.1(4) . . ?
C28 C13 C5 103.6(4) . . ?
C28 C13 H13 113.5 . . ?
C15 C14 C26 121.2(5) . . ?
C15 C14 C33 117.0(5) . . ?
C33 C14 C26 121.8(5) . . ?
C6 C15 N4 119.5(4) . . ?
C14 C15 N4 117.5(5) . . ?
C14 C15 C6 122.8(5) . . ?
C23 C16 H16 107.8 . . ?
C23 C16 C46 111.1(5) . . ?
C23 C16 C52 112.6(6) . . ?
C46 C16 H16 107.8 . . ?
C46 C16 C52 109.7(6) . . ?
C52 C16 H16 107.8 . . ?
C31 C17 H17 120.1 . . ?
C32 C17 H17 120.1 . . ?
C32 C17 C31 119.8(5) . . ?
C7 C18 C20 114.4(5) . . ?
C35 C18 C7 118.6(5) . . ?
C35 C18 C20 126.9(5) . . ?
C22 C19 C20 112.8(5) . . ?
C22 C19 C27 122.0(5) . . ?
C27 C19 C20 125.2(5) . . ?
C4 C20 C18 106.7(4) . . ?
C4 C20 C19 104.0(4) . . ?
C4 C20 H20 113.0 . . ?
C18 C20 H20 113.0 . . ?
C19 C20 C18 106.3(4) . . ?
C19 C20 H20 113.0 . . ?
C7 C21 H21 121.5 . . ?
C49 C21 C7 116.9(6) . . ?
C49 C21 H21 121.5 . . ?
C19 C22 C10 114.8(4) . . ?
C19 C22 C31 118.8(5) . . ?
C31 C22 C10 126.4(5) . . ?
C24 C23 C16 121.2(5) . . ?
C24 C23 C36 116.7(6) . . ?
C36 C23 C16 122.0(6) . . ?
C23 C24 N1 118.6(5) . . ?
C41 C24 N1 118.9(5) . . ?
C41 C24 C23 122.2(5) . . ?
C30 C25 H25 119.5 . . ?
C33 C25 H25 119.5 . . ?
C33 C25 C30 121.1(5) . . ?
C14 C26 H26 107.1 . . ?
C53 C26 C14 111.7(6) . . ?
C53 C26 H26 107.1 . . ?
C55 C26 C14 113.4(6) . . ?
C55 C26 H26 107.1 . . ?
C55 C26 C53 110.1(6) . . ?
C19 C27 H27 120.7 . . ?
C19 C27 C32 118.6(6) . . ?
C32 C27 H27 120.7 . . ?
C44 C28 C13 114.3(5) . . ?
C44 C28 C89 135.3(9) . . ?
C54 C28 C13 133.9(7) . . ?
C54 C28 C44 111.8(7) . . ?
C89 C28 C13 110.3(9) . . ?
C8 C29 H29 113.3 . . ?
C12 C29 C8 106.2(4) . . ?
C12 C29 H29 113.3 . . ?
C44 C29 C8 104.1(5) . . ?
C44 C29 C12 106.0(5) . . ?
C44 C29 H29 113.3 . . ?
C6 C30 H30 119.3 . . ?
C25 C30 C6 121.3(5) . . ?
C25 C30 H30 119.3 . . ?
C17 C31 Cl5 119.3(4) . . ?
C22 C31 Cl5 120.9(5) . . ?
C22 C31 C17 119.8(6) . . ?
C17 C32 C27 120.9(6) . . ?
C17 C32 H32 119.5 . . ?
C27 C32 H32 119.5 . . ?
C14 C33 H33 119.5 . . ?
C25 C33 C14 121.0(5) . . ?
C25 C33 H33 119.5 . . ?
C11 C34 H34A 109.5 . . ?
C11 C34 H34B 109.5 . . ?
C11 C34 H34C 109.5 . . ?
H34A C34 H34B 109.5 . . ?
H34A C34 H34C 109.5 . . ?
H34B C34 H34C 109.5 . . ?
C18 C35 Cl4 121.1(5) . . ?
C18 C35 C40 120.0(6) . . ?
C40 C35 Cl4 118.8(4) . . ?
C23 C36 H36 119.2 . . ?
C43 C36 C23 121.6(6) . . ?
C43 C36 H36 119.2 . . ?
C38 C37 C47 121.2(5) . . ?
C57 C37 C38 116.9(7) . . ?
C57 C37 C47 121.9(6) . . ?
C37 C38 N3 119.2(5) . . ?
C58 C38 N3 118.0(6) . . ?
C58 C38 C37 122.6(6) . . ?
C12 C39 Cl1 132.0(14) . . ?
C12 C39 C64 113.2(12) . . ?
C64 C39 Cl1 114.8(15) . . ?
C35 C40 H40 120.0 . . ?
C49 C40 C35 120.0(5) . . ?
C49 C40 H40 120.0 . . ?
C24 C41 C50 118.3(6) . . ?
C24 C41 C65 122.3(6) . . ?
C50 C41 C65 119.3(7) . . ?
N2 C42 C63 108.1(9) . . ?
N2 C42 C94 110.9(8) . . ?
C70 C42 N2 130.2(11) . . ?
C70 C42 C63 121.5(13) . . ?
C90 C42 N2 129.4(9) . . ?
C90 C42 C94 118.2(11) . . ?
C36 C43 H43 120.0 . . ?
C36 C43 C50 120.0(6) . . ?
C50 C43 H43 120.0 . . ?
C28 C44 C29 113.9(5) . . ?
C28 C44 C61 129.1(7) . . ?
C28 C44 C86 103.3(10) . . ?
C61 C44 C29 117.0(7) . . ?
C86 C44 C29 142.8(11) . . ?
C11 C45 H45A 109.5 . . ?
C11 C45 H45B 109.5 . . ?
C11 C45 H45C 109.5 . . ?
H45A C45 H45B 109.5 . . ?
H45A C45 H45C 109.5 . . ?
H45B C45 H45C 109.5 . . ?
C16 C46 H46A 109.5 . . ?
C16 C46 H46B 109.5 . . ?
C16 C46 H46C 109.5 . . ?
H46A C46 H46B 109.5 . . ?
H46A C46 H46C 109.5 . . ?
H46B C46 H46C 109.5 . . ?
C37 C47 H47 107.3 . . ?
C37 C47 C59 113.4(6) . . ?
C51 C47 C37 111.0(6) . . ?
C51 C47 H47 107.3 . . ?
C51 C47 C59 110.3(5) . . ?
C59 C47 H47 107.3 . . ?
C9 C48 H48 123.9 . . ?
C9 C48 C56 112.3(12) . . ?
C56 C48 H48 123.9 . . ?
C21 C49 H49 119.1 . . ?
C40 C49 C21 121.9(6) . . ?
C40 C49 H49 119.1 . . ?
C41 C50 H50 119.5 . . ?
C43 C50 C41 121.0(7) . . ?
C43 C50 H50 119.5 . . ?
C47 C51 H51A 109.5 . . ?
C47 C51 H51B 109.5 . . ?
C47 C51 H51C 109.5 . . ?
H51A C51 H51B 109.5 . . ?
H51A C51 H51C 109.5 . . ?
H51B C51 H51C 109.5 . . ?
C16 C52 H52A 109.5 . . ?
C16 C52 H52B 109.5 . . ?
C16 C52 H52C 109.5 . . ?
H52A C52 H52B 109.5 . . ?
H52A C52 H52C 109.5 . . ?
H52B C52 H52C 109.5 . . ?
C26 C53 H53A 109.5 . . ?
C26 C53 H53B 109.5 . . ?
C26 C53 H53C 109.5 . . ?
H53A C53 H53B 109.5 . . ?
H53A C53 H53C 109.5 . . ?
H53B C53 H53C 109.5 . . ?
C28 C54 Cl2 116.9(8) . . ?
C62 C54 Cl2 117.0(9) . . ?
C62 C54 C28 126.1(11) . . ?
C26 C55 H55A 109.5 . . ?
C26 C55 H55B 109.5 . . ?
C26 C55 H55C 109.5 . . ?
H55A C55 H55B 109.5 . . ?
H55A C55 H55C 109.5 . . ?
H55B C55 H55C 109.5 . . ?
C48 C56 H56A 118.4 . . ?
C64 C56 C48 123.2(10) . . ?
C64 C56 H56A 118.4 . . ?
C64 C56 H56 122.6 . . ?
C100 C56 H56 122.6 . . ?
C100 C56 C64 114.9(18) . . ?
C37 C57 H57 119.4 . . ?
C66 C57 C37 121.2(7) . . ?
C66 C57 H57 119.4 . . ?
C38 C58 C60 117.3(8) . . ?
C38 C58 C72 116.5(13) . . ?
C38 C58 C102 122.1(7) . . ?
C60 C58 C72 118.7(13) . . ?
C60 C58 C102 120.1(8) . . ?
C47 C59 H59A 109.5 . . ?
C47 C59 H59B 109.5 . . ?
C47 C59 H59C 109.5 . . ?
H59A C59 H59B 109.5 . . ?
H59A C59 H59C 109.5 . . ?
H59B C59 H59C 109.5 . . ?
C58 C60 H60 119.4 . . ?
C66 C60 C58 121.1(8) . . ?
C66 C60 H60 119.4 . . ?
C44 C61 H61 123.5 . . ?
C44 C61 C67 113.1(10) . . ?
C67 C61 H61 123.5 . . ?
C54 C62 H62 120.1 . . ?
C54 C62 C67 119.8(10) . . ?
C67 C62 H62 120.1 . . ?
C71 C63 C42 123.5(13) . . ?
C91 C63 C42 112.8(17) . . ?
C91 C63 C71 123.4(18) . . ?
C39 C64 H64A 118.3 . . ?
C56 C64 C39 123.4(10) . . ?
C56 C64 H64A 118.3 . . ?
C56 C64 H64 122.8 . . ?
C101 C64 C56 114.5(18) . . ?
C101 C64 H64 122.8 . . ?
C41 C65 H65 108.1 . . ?
C41 C65 C68 110.5(9) . . ?
C41 C65 C74 111.7(9) . . ?
C68 C65 H65 108.1 . . ?
C74 C65 H65 108.1 . . ?
C74 C65 C68 110.3(8) . . ?
C57 C66 H66 119.6 . . ?
C60 C66 C57 120.9(7) . . ?
C60 C66 H66 119.6 . . ?
C61 C67 H67 120.0 . . ?
C62 C67 C61 120.1(10) . . ?
C62 C67 H67 120.0 . . ?
C65 C68 H68A 109.5 . . ?
C65 C68 H68B 109.5 . . ?
C65 C68 H68C 109.5 . . ?
H68A C68 H68B 109.5 . . ?
H68A C68 H68C 109.5 . . ?
H68B C68 H68C 109.5 . . ?
C70 C69 H69 105.8 . . ?
C70 C69 C80 112.1(18) . . ?
C70 C69 C96 113.3(18) . . ?
C80 C69 H69 105.8 . . ?
C96 C69 H69 105.8 . . ?
C96 C69 C80 113.3(18) . . ?
C42 C70 C69 115.6(15) . . ?
C42 C70 C77 123.3(18) . . ?
C77 C70 C69 120.5(17) . . ?
C63 C71 H71 107.7 . . ?
C63 C71 C76 114.4(17) . . ?
C63 C71 C82 110.4(17) . . ?
C76 C71 H71 107.7 . . ?
C82 C71 H71 107.7 . . ?
C82 C71 C76 108.8(17) . . ?
C58 C72 H72 106.3 . . ?
C58 C72 C79 105(3) . . ?
C79 C72 H72 106.3 . . ?
C103 C72 C58 127(3) . . ?
C103 C72 H72 106.3 . . ?
C103 C72 C79 104(3) . . ?
C90 C73 H73 121.4 . . ?
C92 C73 H73 121.4 . . ?
C92 C73 C90 117.1(16) . . ?
C65 C74 H74A 109.5 . . ?
C65 C74 H74B 109.5 . . ?
C65 C74 H74C 109.5 . . ?
H74A C74 H74B 109.5 . . ?
H74A C74 H74C 109.5 . . ?
H74B C74 H74C 109.5 . . ?
H75A C75 H75B 109.5 . . ?
H75A C75 H75C 109.5 . . ?
H75B C75 H75C 109.5 . . ?
C102 C75 H75A 109.5 . . ?
C102 C75 H75B 109.5 . . ?
C102 C75 H75C 109.5 . . ?
C71 C76 H76A 109.5 . . ?
C71 C76 H76B 109.5 . . ?
C71 C76 H76C 109.5 . . ?
H76A C76 H76B 109.5 . . ?
H76A C76 H76C 109.5 . . ?
H76B C76 H76C 109.5 . . ?
C70 C77 H77 120.5 . . ?
C78 C77 C70 119.0(18) . . ?
C78 C77 H77 120.5 . . ?
C77 C78 H78 119.2 . . ?
C77 C78 C91 121.7(19) . . ?
C91 C78 H78 119.2 . . ?
C72 C79 H79A 109.5 . . ?
C72 C79 H79B 109.5 . . ?
C72 C79 H79C 109.5 . . ?
H79A C79 H79B 109.5 . . ?
H79A C79 H79C 109.5 . . ?
H79B C79 H79C 109.5 . . ?
C69 C80 H80A 109.5 . . ?
C69 C80 H80B 109.5 . . ?
C69 C80 H80C 109.5 . . ?
H80A C80 H80B 109.5 . . ?
H80A C80 H80C 109.5 . . ?
H80B C80 H80C 109.5 . . ?
H99A C99 H99B 109.5 . . ?
H99A C99 H99C 109.5 . . ?
H99B C99 H99C 109.5 . . ?
C95 C99 H99A 109.5 . . ?
C95 C99 H99B 109.5 . . ?
C95 C99 H99C 109.5 . . ?
C71 C82 H82A 109.5 . . ?
C71 C82 H82B 109.5 . . ?
C71 C82 H82C 109.5 . . ?
H82A C82 H82B 109.5 . . ?
H82A C82 H82C 109.5 . . ?
H82B C82 H82C 109.5 . . ?
Pd2 C83 H83A 109.5 . . ?
Pd2 C83 H83B 109.5 . . ?
Pd2 C83 H83C 109.5 . . ?
H83A C83 H83B 109.5 . . ?
H83A C83 H83C 109.5 . . ?
H83B C83 H83C 109.5 . . ?
Pd1 C84 H84A 109.5 . . ?
Pd1 C84 H84B 109.5 . . ?
Pd1 C84 H84C 109.5 . . ?
H84A C84 H84B 109.5 . . ?
H84A C84 H84C 109.5 . . ?
H84B C84 H84C 109.5 . . ?
H85A C85 H85B 109.5 . . ?
H85A C85 H85C 109.5 . . ?
H85B C85 H85C 109.5 . . ?
C95 C85 H85A 109.5 . . ?
C95 C85 H85B 109.5 . . ?
C95 C85 H85C 109.5 . . ?
C44 C86 Cl2A 111.4(15) . . ?
C87 C86 Cl2A 122.0(18) . . ?
C87 C86 C44 126.6(18) . . ?
C86 C87 H87 117.7 . . ?
C88 C87 C86 124.5(19) . . ?
C88 C87 H87 117.7 . . ?
C87 C88 H88 120.7 . . ?
C87 C88 C89 118.7(19) . . ?
C89 C88 H88 120.7 . . ?
C28 C89 H89 124.3 . . ?
C88 C89 C28 111.4(18) . . ?
C88 C89 H89 124.3 . . ?
C42 C90 C73 125.3(16) . . ?
C42 C90 C97 116.0(12) . . ?
C73 C90 C97 118.4(14) . . ?
C63 C91 C78 121.7(19) . . ?
C63 C91 H91 119.1 . . ?
C78 C91 H91 119.1 . . ?
C73 C92 H92 118.6 . . ?
C73 C92 C93 122.7(16) . . ?
C93 C92 H92 118.6 . . ?
C92 C93 H93 119.4 . . ?
C94 C93 C92 121.2(17) . . ?
C94 C93 H93 119.4 . . ?
C93 C94 C42 114.5(16) . . ?
C93 C94 C95 124.1(16) . . ?
C95 C94 C42 121.4(11) . . ?
C99 C95 C85 106.0(14) . . ?
C99 C95 H95 108.8 . . ?
C85 C95 H95 108.8 . . ?
C94 C95 C99 112.2(13) . . ?
C94 C95 C85 112.0(15) . . ?
C94 C95 H95 108.8 . . ?
C69 C96 H96A 109.5 . . ?
C69 C96 H96B 109.5 . . ?
C69 C96 H96C 109.5 . . ?
H96A C96 H96B 109.5 . . ?
H96A C96 H96C 109.5 . . ?
H96B C96 H96C 109.5 . . ?
C90 C97 H97 107.8 . . ?
C90 C97 C98 112.0(13) . . ?
C98 C97 H97 107.8 . . ?
C81 C97 C90 111.0(15) . . ?
C81 C97 H97 107.8 . . ?
C81 C97 C98 110.1(14) . . ?
C97 C98 H98A 109.5 . . ?
C97 C98 H98B 109.5 . . ?
C97 C98 H98C 109.5 . . ?
H98A C98 H98B 109.5 . . ?
H98A C98 H98C 109.5 . . ?
H98B C98 H98C 109.5 . . ?
C97 C81 H81A 109.5 . . ?
C97 C81 H81B 109.5 . . ?
C97 C81 H81C 109.5 . . ?
H81A C81 H81B 109.5 . . ?
H81A C81 H81C 109.5 . . ?
H81B C81 H81C 109.5 . . ?
C9 C100 Cl1A 118(2) . . ?
C56 C100 Cl1A 107(2) . . ?
C56 C100 C9 134(3) . . ?
C12 C101 H101 112.3 . . ?
C64 C101 C12 135(3) . . ?
C64 C101 H101 112.3 . . ?
C58 C102 H102 106.0 . . ?
C75 C102 C58 108.4(12) . . ?
C75 C102 H102 106.0 . . ?
C75 C102 C104 113.7(12) . . ?
C104 C102 C58 116.0(11) . . ?
C104 C102 H102 106.0 . . ?
C72 C103 H10A 109.5 . . ?
C72 C103 H10B 109.5 . . ?
C72 C103 H10C 109.5 . . ?
H10A C103 H10B 109.5 . . ?
H10A C103 H10C 109.5 . . ?
H10B C103 H10C 109.5 . . ?
C102 C104 H10D 109.5 . . ?
C102 C104 H10E 109.5 . . ?
C102 C104 H10F 109.5 . . ?
H10D C104 H10E 109.5 . . ?
H10D C104 H10F 109.5 . . ?
H10E C104 H10F 109.5 . . ?

loop_
_geom_bond_atom_site_label_1
_geom_bond_atom_site_label_2
_geom_bond_distance
_geom_bond_site_symmetry_2
_geom_bond_publ_flag
Pd2 C1 2.16(3) . ?
Pd2 Cl6A 2.179(6) . ?
Pd2 N4 2.138(4) . ?
Pd2 N3 2.130(4) . ?
Pd2 C83 2.10(2) . ?
Pd2 Cl6 2.253(4) . ?
Pd1 C2 2.13(3) . ?
Pd1 Cl3A 2.245(4) . ?
Pd1 N2 2.135(4) . ?
Pd1 N1 2.125(4) . ?
Pd1 C84 2.112(19) . ?
Pd1 Cl3 2.210(5) . ?
Cl4 C35 1.731(6) . ?
Cl5 C31 1.737(7) . ?
C1 H1A 0.9600 . ?
C1 H1B 0.9600 . ?
C1 H1C 0.9600 . ?
C2 H2A 0.9600 . ?
C2 H2B 0.9600 . ?
C2 H2C 0.9600 . ?
Cl2 C54 1.736(12) . ?
Cl1 C39 1.554(18) . ?
N4 C3 1.284(6) . ?
N4 C15 1.431(6) . ?
N3 C4 1.275(7) . ?
N3 C38 1.427(7) . ?
N2 C5 1.273(7) . ?
N2 C42 1.426(7) . ?
N1 C8 1.280(7) . ?
N1 C24 1.433(7) . ?
Cl1A C100 1.70(3) . ?
C3 C4 1.485(6) . ?
C3 C10 1.523(7) . ?
C4 C20 1.506(7) . ?
C5 C8 1.478(7) . ?
C5 C13 1.548(7) . ?
C6 C11 1.510(7) . ?
C6 C15 1.408(7) . ?
C6 C30 1.402(7) . ?
C7 C10 1.526(7) . ?
C7 C18 1.390(8) . ?
C7 C21 1.405(8) . ?
C8 C29 1.523(7) . ?
C9 C12 1.393(9) . ?
C9 C13 1.504(8) . ?
C9 C48 1.42(2) . ?
C9 C100 1.41(4) . ?
Cl2A C86 1.68(2) . ?
C10 H10 0.9800 . ?
C10 C22 1.521(7) . ?
C11 H11 0.9800 . ?
C11 C34 1.538(8) . ?
C11 C45 1.532(8) . ?
C12 C29 1.519(8) . ?
C12 C39 1.41(2) . ?
C12 C101 1.38(4) . ?
C13 H13 0.9800 . ?
C13 C28 1.540(8) . ?
C14 C15 1.405(7) . ?
C14 C26 1.528(8) . ?
C14 C33 1.411(8) . ?
C16 H16 0.9800 . ?
C16 C23 1.520(9) . ?
C16 C46 1.530(9) . ?
C16 C52 1.537(9) . ?
C17 H17 0.9300 . ?
C17 C31 1.397(9) . ?
C17 C32 1.384(10) . ?
C18 C20 1.533(8) . ?
C18 C35 1.379(8) . ?
C19 C20 1.531(7) . ?
C19 C22 1.384(8) . ?
C19 C27 1.385(8) . ?
C20 H20 0.9800 . ?
C21 H21 0.9300 . ?
C21 C49 1.384(9) . ?
C22 C31 1.397(7) . ?
C23 C24 1.406(8) . ?
C23 C36 1.410(8) . ?
C24 C41 1.387(9) . ?
C25 H25 0.9300 . ?
C25 C30 1.382(8) . ?
C25 C33 1.357(9) . ?
C26 H26 0.9800 . ?
C26 C53 1.519(9) . ?
C26 C55 1.515(9) . ?
C27 H27 0.9300 . ?
C27 C32 1.386(9) . ?
C28 C44 1.379(9) . ?
C28 C54 1.359(12) . ?
C28 C89 1.51(2) . ?
C29 H29 0.9800 . ?
C29 C44 1.516(8) . ?
C30 H30 0.9300 . ?
C32 H32 0.9300 . ?
C33 H33 0.9300 . ?
C34 H34A 0.9600 . ?
C34 H34B 0.9600 . ?
C34 H34C 0.9600 . ?
C35 C40 1.403(9) . ?
C36 H36 0.9300 . ?
C36 C43 1.372(10) . ?
C37 C38 1.409(8) . ?
C37 C47 1.524(10) . ?
C37 C57 1.383(9) . ?
C38 C58 1.376(10) . ?
C39 C64 1.48(2) . ?
C40 H40 0.9300 . ?
C40 C49 1.371(9) . ?
C41 C50 1.394(9) . ?
C41 C65 1.513(10) . ?
C42 C63 1.60(2) . ?
C42 C70 1.237(18) . ?
C42 C90 1.264(16) . ?
C42 C94 1.591(18) . ?
C43 H43 0.9300 . ?
C43 C50 1.378(10) . ?
C44 C61 1.410(12) . ?
C44 C86 1.43(2) . ?
C45 H45A 0.9600 . ?
C45 H45B 0.9600 . ?
C45 H45C 0.9600 . ?
C46 H46A 0.9600 . ?
C46 H46B 0.9600 . ?
C46 H46C 0.9600 . ?
C47 H47 0.9800 . ?
C47 C51 1.517(9) . ?
C47 C59 1.535(8) . ?
C48 H48 0.9300 . ?
C48 C56 1.472(18) . ?
C49 H49 0.9300 . ?
C50 H50 0.9300 . ?
C51 H51A 0.9600 . ?
C51 H51B 0.9600 . ?
C51 H51C 0.9600 . ?
C52 H52A 0.9600 . ?
C52 H52B 0.9600 . ?
C52 H52C 0.9600 . ?
C53 H53A 0.9600 . ?
C53 H53B 0.9600 . ?
C53 H53C 0.9600 . ?
C54 C62 1.349(18) . ?
C55 H55A 0.9600 . ?
C55 H55B 0.9600 . ?
C55 H55C 0.9600 . ?
C56 H56A 0.9300 . ?
C56 H56 0.9300 . ?
C56 C64 1.356(13) . ?
C56 C100 1.19(3) . ?
C57 H57 0.9300 . ?
C57 C66 1.370(12) . ?
C58 C60 1.402(11) . ?
C58 C72 1.48(3) . ?
C58 C102 1.591(15) . ?
C59 H59A 0.9600 . ?
C59 H59B 0.9600 . ?
C59 H59C 0.9600 . ?
C60 H60 0.9300 . ?
C60 C66 1.348(13) . ?
C61 H61 0.9300 . ?
C61 C67 1.418(15) . ?
C62 H62 0.9300 . ?
C62 C67 1.396(17) . ?
C63 C71 1.49(3) . ?
C63 C91 1.39(2) . ?
C64 H64A 0.9300 . ?
C64 H64 0.9300 . ?
C64 C101 1.23(4) . ?
C65 H65 0.9800 . ?
C65 C68 1.529(17) . ?
C65 C74 1.517(16) . ?
C66 H66 0.9300 . ?
C67 H67 0.9300 . ?
C68 H68A 0.9600 . ?
C68 H68B 0.9600 . ?
C68 H68C 0.9600 . ?
C69 H69 0.9800 . ?
C69 C70 1.50(3) . ?
C69 C80 1.53(3) . ?
C69 C96 1.52(3) . ?
C70 C77 1.41(2) . ?
C71 H71 0.9800 . ?
C71 C76 1.55(2) . ?
C71 C82 1.51(2) . ?
C72 H72 0.9800 . ?
C72 C79 1.61(5) . ?
C72 C103 1.47(5) . ?
C73 H73 0.9300 . ?
C73 C90 1.39(2) . ?
C73 C92 1.37(3) . ?
C74 H74A 0.9600 . ?
C74 H74B 0.9600 . ?
C74 H74C 0.9600 . ?
C75 H75A 0.9600 . ?
C75 H75B 0.9600 . ?
C75 H75C 0.9600 . ?
C75 C102 1.444(18) . ?
C76 H76A 0.9600 . ?
C76 H76B 0.9600 . ?
C76 H76C 0.9600 . ?
C77 H77 0.9300 . ?
C77 C78 1.38(3) . ?
C78 H78 0.9300 . ?
C78 C91 1.40(3) . ?
C79 H79A 0.9600 . ?
C79 H79B 0.9600 . ?
C79 H79C 0.9600 . ?
C80 H80A 0.9600 . ?
C80 H80B 0.9600 . ?
C80 H80C 0.9600 . ?
C99 H99A 0.9600 . ?
C99 H99B 0.9600 . ?
C99 H99C 0.9600 . ?
C99 C95 1.55(2) . ?
C82 H82A 0.9600 . ?
C82 H82B 0.9600 . ?
C82 H82C 0.9600 . ?
C83 H83A 0.9600 . ?
C83 H83B 0.9600 . ?
C83 H83C 0.9600 . ?
C84 H84A 0.9600 . ?
C84 H84B 0.9600 . ?
C84 H84C 0.9600 . ?
C85 H85A 0.9600 . ?
C85 H85B 0.9600 . ?
C85 H85C 0.9600 . ?
C85 C95 1.58(2) . ?
C86 C87 1.40(3) . ?
C87 H87 0.9300 . ?
C87 C88 1.34(3) . ?
C88 H88 0.9300 . ?
C88 C89 1.39(2) . ?
C89 H89 0.9300 . ?
C90 C97 1.53(2) . ?
C91 H91 0.9300 . ?
C92 H92 0.9300 . ?
C92 C93 1.40(3) . ?
C93 H93 0.9300 . ?
C93 C94 1.36(2) . ?
C94 C95 1.49(2) . ?
C95 H95 0.9800 . ?
C96 H96A 0.9600 . ?
C96 H96B 0.9600 . ?
C96 H96C 0.9600 . ?
C97 H97 0.9800 . ?
C97 C98 1.54(2) . ?
C97 C81 1.50(2) . ?
C98 H98A 0.9600 . ?
C98 H98B 0.9600 . ?
C98 H98C 0.9600 . ?
C81 H81A 0.9600 . ?
C81 H81B 0.9600 . ?
C81 H81C 0.9600 . ?
C101 H101 0.9300 . ?
C102 H102 0.9800 . ?
C102 C104 1.496(19) . ?
C103 H10A 0.9600 . ?
C103 H10B 0.9600 . ?
C103 H10C 0.9600 . ?
C104 H10D 0.9600 . ?
C104 H10E 0.9600 . ?
C104 H10F 0.9600 . ?

loop_
_geom_torsion_atom_site_label_1
_geom_torsion_atom_site_label_2
_geom_torsion_atom_site_label_3
_geom_torsion_atom_site_label_4
_geom_torsion
_geom_torsion_site_symmetry_1
_geom_torsion_site_symmetry_2
_geom_torsion_site_symmetry_3
_geom_torsion_site_symmetry_4
_geom_torsion_publ_flag
Pd2 N4 C3 C4 3.3(5) . . . . ?
Pd2 N4 C3 C10 -175.5(4) . . . . ?
Pd2 N4 C15 C6 -103.6(5) . . . . ?
Pd2 N4 C15 C14 71.5(6) . . . . ?
Pd2 N3 C4 C3 0.7(5) . . . . ?
Pd2 N3 C4 C20 178.2(4) . . . . ?
Pd2 N3 C38 C37 96.3(6) . . . . ?
Pd2 N3 C38 C58 -78.9(7) . . . . ?
Pd1 N2 C5 C8 4.3(6) . . . . ?
Pd1 N2 C5 C13 -176.9(4) . . . . ?
Pd1 N2 C42 C63 75.9(8) . . . . ?
Pd1 N2 C42 C70 -108.5(12) . . . . ?
Pd1 N2 C42 C90 67.1(11) . . . . ?
Pd1 N2 C42 C94 -98.1(8) . . . . ?
Pd1 N1 C8 C5 0.4(6) . . . . ?
Pd1 N1 C8 C29 179.7(5) . . . . ?
Pd1 N1 C24 C23 -95.2(5) . . . . ?
Pd1 N1 C24 C41 79.7(6) . . . . ?
Cl4 C35 C40 C49 179.7(4) . . . . ?
Cl2 C54 C62 C67 -177.5(9) . . . . ?
Cl1 C39 C64 C56 -179.0(11) . . . . ?
N4 C3 C4 N3 -2.8(7) . . . . ?
N4 C3 C4 C20 179.2(4) . . . . ?
N4 C3 C10 C7 -123.7(5) . . . . ?
N4 C3 C10 C22 124.4(5) . . . . ?
N3 C4 C20 C18 128.6(6) . . . . ?
N3 C4 C20 C19 -119.3(6) . . . . ?
N3 C38 C58 C60 177.1(8) . . . . ?
N3 C38 C58 C72 -33.6(18) . . . . ?
N3 C38 C58 C102 5.6(12) . . . . ?
N2 C5 C8 N1 -3.3(7) . . . . ?
N2 C5 C8 C29 177.3(5) . . . . ?
N2 C5 C13 C9 -122.4(6) . . . . ?
N2 C5 C13 C28 126.2(6) . . . . ?
N2 C42 C63 C71 -7.3(18) . . . . ?
N2 C42 C63 C91 178.7(12) . . . . ?
N2 C42 C70 C69 11(2) . . . . ?
N2 C42 C70 C77 -177.9(12) . . . . ?
N2 C42 C90 C73 -176.5(11) . . . . ?
N2 C42 C90 C97 10.7(17) . . . . ?
N2 C42 C94 C93 176.4(11) . . . . ?
N2 C42 C94 C95 -2.3(16) . . . . ?
N1 C8 C29 C12 127.0(6) . . . . ?
N1 C8 C29 C44 -121.3(6) . . . . ?
N1 C24 C41 C50 -171.9(6) . . . . ?
N1 C24 C41 C65 7.8(11) . . . . ?
C3 N4 C15 C6 80.7(6) . . . . ?
C3 N4 C15 C14 -104.2(6) . . . . ?
C3 C4 C20 C18 -53.8(5) . . . . ?
C3 C4 C20 C19 58.4(5) . . . . ?
C3 C10 C22 C19 55.0(6) . . . . ?
C3 C10 C22 C31 -126.4(6) . . . . ?
C4 N3 C38 C37 -80.3(7) . . . . ?
C4 N3 C38 C58 104.4(8) . . . . ?
C4 C3 C10 C7 57.5(5) . . . . ?
C4 C3 C10 C22 -54.4(5) . . . . ?
C5 N2 C42 C63 -105.0(8) . . . . ?
C5 N2 C42 C70 70.6(13) . . . . ?
C5 N2 C42 C90 -113.9(10) . . . . ?
C5 N2 C42 C94 80.9(9) . . . . ?
C5 C8 C29 C12 -53.6(6) . . . . ?
C5 C8 C29 C44 58.0(6) . . . . ?
C5 C13 C28 C44 58.5(6) . . . . ?
C5 C13 C28 C54 -124.7(8) . . . . ?
C5 C13 C28 C89 -124.8(9) . . . . ?
C7 C10 C22 C19 -56.0(6) . . . . ?
C7 C10 C22 C31 122.5(6) . . . . ?
C7 C18 C20 C4 55.4(6) . . . . ?
C7 C18 C20 C19 -55.1(6) . . . . ?
C7 C18 C35 Cl4 178.0(4) . . . . ?
C7 C18 C35 C40 -1.7(8) . . . . ?
C7 C21 C49 C40 0.2(8) . . . . ?
C8 N1 C24 C23 86.1(7) . . . . ?
C8 N1 C24 C41 -99.1(7) . . . . ?
C8 C5 C13 C9 56.5(5) . . . . ?
C8 C5 C13 C28 -54.9(5) . . . . ?
C8 C29 C44 C28 -57.2(6) . . . . ?
C8 C29 C44 C61 124.0(7) . . . . ?
C8 C29 C44 C86 121.9(15) . . . . ?
C9 C12 C29 C8 56.3(6) . . . . ?
C9 C12 C29 C44 -54.1(6) . . . . ?
C9 C12 C39 Cl1 179.7(18) . . . . ?
C9 C12 C39 C64 -2(3) . . . . ?
C9 C12 C101 C64 -1(7) . . . . ?
C9 C13 C28 C44 -52.6(6) . . . . ?
C9 C13 C28 C54 124.2(9) . . . . ?
C9 C13 C28 C89 124.1(9) . . . . ?
C9 C48 C56 C64 0(3) . . . . ?
Cl2A C86 C87 C88 175.5(18) . . . . ?
C10 C3 C4 N3 176.2(4) . . . . ?
C10 C3 C4 C20 -1.7(6) . . . . ?
C10 C7 C18 C20 1.9(6) . . . . ?
C10 C7 C18 C35 -174.9(4) . . . . ?
C10 C7 C21 C49 175.4(5) . . . . ?
C10 C22 C31 Cl5 -0.6(8) . . . . ?
C10 C22 C31 C17 178.1(5) . . . . ?
C11 C6 C15 N4 1.1(7) . . . . ?
C11 C6 C15 C14 -173.7(5) . . . . ?
C11 C6 C30 C25 177.7(5) . . . . ?
C12 C9 C13 C5 -56.5(6) . . . . ?
C12 C9 C13 C28 53.1(6) . . . . ?
C12 C9 C48 C56 1(3) . . . . ?
C12 C9 C100 Cl1A 180(2) . . . . ?
C12 C9 C100 C56 -2(7) . . . . ?
C12 C29 C44 C28 54.6(6) . . . . ?
C12 C29 C44 C61 -124.2(7) . . . . ?
C12 C29 C44 C86 -126.3(15) . . . . ?
C12 C39 C64 C56 2(3) . . . . ?
C13 C5 C8 N1 177.7(5) . . . . ?
C13 C5 C8 C29 -1.7(6) . . . . ?
C13 C9 C12 C29 -0.2(7) . . . . ?
C13 C9 C12 C39 -176.8(15) . . . . ?
C13 C9 C12 C101 -178(2) . . . . ?
C13 C9 C48 C56 177.7(11) . . . . ?
C13 C9 C100 Cl1A -3(6) . . . . ?
C13 C9 C100 C56 176(4) . . . . ?
C13 C28 C44 C29 -1.5(7) . . . . ?
C13 C28 C44 C61 177.1(7) . . . . ?
C13 C28 C44 C86 179.0(9) . . . . ?
C13 C28 C54 Cl2 0.7(13) . . . . ?
C13 C28 C54 C62 -178.3(9) . . . . ?
C13 C28 C89 C88 -178.5(12) . . . . ?
C15 N4 C3 C4 179.5(4) . . . . ?
C15 N4 C3 C10 0.7(8) . . . . ?
C15 C6 C11 C34 77.2(6) . . . . ?
C15 C6 C11 C45 -159.2(5) . . . . ?
C15 C6 C30 C25 0.7(8) . . . . ?
C15 C14 C26 C53 91.2(7) . . . . ?
C15 C14 C26 C55 -143.7(6) . . . . ?
C15 C14 C33 C25 2.8(9) . . . . ?
C16 C23 C24 N1 -7.4(8) . . . . ?
C16 C23 C24 C41 177.9(6) . . . . ?
C16 C23 C36 C43 -179.5(6) . . . . ?
C18 C7 C10 C3 -57.9(5) . . . . ?
C18 C7 C10 C22 52.9(5) . . . . ?
C18 C7 C21 C49 -2.6(8) . . . . ?
C18 C35 C40 C49 -0.6(8) . . . . ?
C19 C22 C31 Cl5 177.9(4) . . . . ?
C19 C22 C31 C17 -3.4(9) . . . . ?
C19 C27 C32 C17 -1.9(9) . . . . ?
C20 C18 C35 Cl4 1.8(8) . . . . ?
C20 C18 C35 C40 -178.0(5) . . . . ?
C20 C19 C22 C10 2.5(7) . . . . ?
C20 C19 C22 C31 -176.2(5) . . . . ?
C20 C19 C27 C32 178.8(5) . . . . ?
C21 C7 C10 C3 123.9(5) . . . . ?
C21 C7 C10 C22 -125.3(5) . . . . ?
C21 C7 C18 C20 -179.9(5) . . . . ?
C21 C7 C18 C35 3.4(8) . . . . ?
C22 C19 C20 C4 -60.2(6) . . . . ?
C22 C19 C20 C18 52.2(6) . . . . ?
C22 C19 C27 C32 -0.7(9) . . . . ?
C23 C24 C41 C50 2.7(10) . . . . ?
C23 C24 C41 C65 -177.6(8) . . . . ?
C23 C36 C43 C50 0.5(10) . . . . ?
C24 N1 C8 C5 179.3(5) . . . . ?
C24 N1 C8 C29 -1.4(9) . . . . ?
C24 C23 C36 C43 1.6(9) . . . . ?
C24 C41 C50 C43 -0.5(11) . . . . ?
C24 C41 C65 C68 121.2(9) . . . . ?
C24 C41 C65 C74 -115.7(8) . . . . ?
C26 C14 C15 N4 -0.7(8) . . . . ?
C26 C14 C15 C6 174.2(5) . . . . ?
C26 C14 C33 C25 -176.4(6) . . . . ?
C27 C19 C20 C4 120.2(6) . . . . ?
C27 C19 C20 C18 -127.3(6) . . . . ?
C27 C19 C22 C10 -178.0(5) . . . . ?
C27 C19 C22 C31 3.3(8) . . . . ?
C28 C44 C61 C67 1.9(13) . . . . ?
C28 C44 C86 Cl2A -178.6(9) . . . . ?
C28 C44 C86 C87 -1(2) . . . . ?
C28 C54 C62 C67 1.5(19) . . . . ?
C29 C12 C39 Cl1 3(3) . . . . ?
C29 C12 C39 C64 -177.9(11) . . . . ?
C29 C12 C101 C64 -177(3) . . . . ?
C29 C44 C61 C67 -179.4(7) . . . . ?
C29 C44 C86 Cl2A 2(2) . . . . ?
C29 C44 C86 C87 179.9(13) . . . . ?
C30 C6 C11 C34 -99.6(6) . . . . ?
C30 C6 C11 C45 23.9(7) . . . . ?
C30 C6 C15 N4 178.1(5) . . . . ?
C30 C6 C15 C14 3.3(8) . . . . ?
C30 C25 C33 C14 1.0(10) . . . . ?
C31 C17 C32 C27 1.8(10) . . . . ?
C32 C17 C31 Cl5 179.6(5) . . . . ?
C32 C17 C31 C22 0.9(9) . . . . ?
C33 C14 C15 N4 -179.9(5) . . . . ?
C33 C14 C15 C6 -5.0(8) . . . . ?
C33 C14 C26 C53 -89.6(7) . . . . ?
C33 C14 C26 C55 35.5(9) . . . . ?
C33 C25 C30 C6 -2.8(9) . . . . ?
C35 C18 C20 C4 -128.2(5) . . . . ?
C35 C18 C20 C19 121.3(6) . . . . ?
C35 C40 C49 C21 1.4(9) . . . . ?
C36 C23 C24 N1 171.4(5) . . . . ?
C36 C23 C24 C41 -3.2(8) . . . . ?
C36 C43 C50 C41 -1.0(11) . . . . ?
C37 C38 C58 C60 2.1(13) . . . . ?
C37 C38 C58 C72 151.4(16) . . . . ?
C37 C38 C58 C102 -169.5(8) . . . . ?
C37 C57 C66 C60 -1.4(14) . . . . ?
C38 N3 C4 C3 177.7(4) . . . . ?
C38 N3 C4 C20 -4.8(8) . . . . ?
C38 C37 C47 C51 -73.8(7) . . . . ?
C38 C37 C47 C59 161.5(6) . . . . ?
C38 C37 C57 C66 0.7(10) . . . . ?
C38 C58 C60 C66 -2.7(16) . . . . ?
C38 C58 C72 C79 110(2) . . . . ?
C38 C58 C72 C103 -128(3) . . . . ?
C38 C58 C102 C75 -101.8(13) . . . . ?
C38 C58 C102 C104 128.9(12) . . . . ?
C39 C12 C29 C8 -127.2(15) . . . . ?
C39 C12 C29 C44 122.4(15) . . . . ?
C42 N2 C5 C8 -174.9(5) . . . . ?
C42 N2 C5 C13 3.9(8) . . . . ?
C42 C63 C71 C76 -142.2(18) . . . . ?
C42 C63 C71 C82 94.7(19) . . . . ?
C42 C63 C91 C78 -2(3) . . . . ?
C42 C70 C77 C78 2(3) . . . . ?
C42 C90 C97 C98 -146.7(13) . . . . ?
C42 C90 C97 C81 89.7(16) . . . . ?
C42 C94 C95 C99 78.5(18) . . . . ?
C42 C94 C95 C85 -162.4(12) . . . . ?
C44 C28 C54 Cl2 177.5(6) . . . . ?
C44 C28 C54 C62 -1.5(14) . . . . ?
C44 C28 C89 C88 -3(2) . . . . ?
C44 C61 C67 C62 -1.9(15) . . . . ?
C44 C86 C87 C88 -2(3) . . . . ?
C46 C16 C23 C24 85.9(7) . . . . ?
C46 C16 C23 C36 -92.9(7) . . . . ?
C47 C37 C38 N3 2.2(9) . . . . ?
C47 C37 C38 C58 177.2(7) . . . . ?
C47 C37 C57 C66 -177.7(7) . . . . ?
C48 C9 C12 C29 176.8(15) . . . . ?
C48 C9 C12 C39 0(2) . . . . ?
C48 C9 C13 C5 126.4(15) . . . . ?
C48 C9 C13 C28 -124.0(15) . . . . ?
C48 C56 C64 C39 -1(2) . . . . ?
C50 C41 C65 C68 -59.0(12) . . . . ?
C50 C41 C65 C74 64.1(12) . . . . ?
C52 C16 C23 C24 -150.7(6) . . . . ?
C52 C16 C23 C36 30.5(8) . . . . ?
C54 C28 C44 C29 -179.0(6) . . . . ?
C54 C28 C44 C61 -0.3(11) . . . . ?
C54 C62 C67 C61 0.4(18) . . . . ?
C56 C64 C101 C12 1(7) . . . . ?
C57 C37 C38 N3 -176.1(6) . . . . ?
C57 C37 C38 C58 -1.1(10) . . . . ?
C57 C37 C47 C51 104.5(7) . . . . ?
C57 C37 C47 C59 -20.3(9) . . . . ?
C58 C60 C66 C57 2.4(16) . . . . ?
C60 C58 C72 C79 -101(2) . . . . ?
C60 C58 C72 C103 21(4) . . . . ?
C60 C58 C102 C75 86.9(15) . . . . ?
C60 C58 C102 C104 -42.4(16) . . . . ?
C63 C42 C70 C69 -173.9(14) . . . . ?
C63 C42 C70 C77 -3(2) . . . . ?
C64 C56 C100 Cl1A -179.2(16) . . . . ?
C64 C56 C100 C9 2(7) . . . . ?
C65 C41 C50 C43 179.7(8) . . . . ?
C69 C70 C77 C78 173.0(19) . . . . ?
C70 C42 C63 C71 176.7(16) . . . . ?
C70 C42 C63 C91 3(2) . . . . ?
C70 C77 C78 C91 -2(3) . . . . ?
C71 C63 C91 C78 -176.2(19) . . . . ?
C72 C58 C60 C66 -151.3(18) . . . . ?
C73 C90 C97 C98 40(2) . . . . ?
C73 C90 C97 C81 -83.7(17) . . . . ?
C73 C92 C93 C94 1(3) . . . . ?
C77 C78 C91 C63 2(3) . . . . ?
C80 C69 C70 C42 -160.4(16) . . . . ?
C80 C69 C70 C77 28(3) . . . . ?
C86 C87 C88 C89 3(3) . . . . ?
C87 C88 C89 C28 -1(3) . . . . ?
C89 C28 C44 C29 -177.0(11) . . . . ?
C89 C28 C44 C86 3.5(15) . . . . ?
C90 C42 C94 C93 9.3(17) . . . . ?
C90 C42 C94 C95 -169.4(13) . . . . ?
C90 C73 C92 C93 -3(2) . . . . ?
C91 C63 C71 C76 31(3) . . . . ?
C91 C63 C71 C82 -92(2) . . . . ?
C92 C73 C90 C42 9(2) . . . . ?
C92 C73 C90 C97 -178.1(14) . . . . ?
C92 C93 C94 C42 -4(2) . . . . ?
C92 C93 C94 C95 174.6(15) . . . . ?
C93 C94 C95 C99 -100.1(18) . . . . ?
C93 C94 C95 C85 19(2) . . . . ?
C94 C42 C90 C73 -12.2(19) . . . . ?
C94 C42 C90 C97 174.9(11) . . . . ?
C96 C69 C70 C42 70(2) . . . . ?
C96 C69 C70 C77 -101(2) . . . . ?
C100 C9 C12 C29 178(2) . . . . ?
C100 C9 C12 C101 1(3) . . . . ?
C100 C9 C13 C5 126(3) . . . . ?
C100 C9 C13 C28 -124(3) . . . . ?
C100 C56 C64 C101 -1(4) . . . . ?
C101 C12 C29 C8 -127(3) . . . . ?
C101 C12 C29 C44 122(3) . . . . ?
C102 C58 C60 C66 169.0(10) . . . . ?
